data_7135548
loop_
_publ_author_name
'Chen, Tianzi'
'Wang, Xinyue'
'Han, Yulin'
'Guo, Chenxi'
'Duan, Dongyu'
'Tang, Yu'
'Pan, Fuxing'

_publ_section_title
;
 Stepwise coordination of {Cu(C<sub>5</sub>Me<sub>5</sub>)} with a
 tri-silylated Ge<sub>9</sub> cluster.
;
_journal_issue 11
_journal_name_full 'Chemical communications (Cambridge, England)'
_journal_page_first 3541
_journal_page_last 3544
_journal_paper_doi 10.1039/d5cc06017f
_journal_volume 62
_journal_year 2026
_chemical_formula_moiety 'C47 H111 Cu2 Ge9 Si12, C18 H36 K N2 O6, 0.312[C4H8O1]'
_chemical_formula_sum 'C66.25 H149.5 Cu2 Ge9 K N2 O6.31 Si12'
_chemical_formula_weight 2231.90
_chemical_properties_physical Air-sensitive,Moisture-sensitive,Oxygen-sensitive
_space_group_crystal_system monoclinic
_space_group_IT_number 14
_space_group_name_Hall '-P 2ybc'
_space_group_name_H-M_alt 'P 1 21/c 1'
_atom_sites_solution_hydrogens geom
_audit_creation_date 2025-09-17
_audit_creation_method
;
Olex2 1.5
(compiled 2025.07.13 svn.rb7424aed for OlexSys, GUI svn.r7308)
;
_audit_update_record
;
2025-12-26 deposited with the CCDC.	2026-01-07 downloaded from the CCDC.
;
_cell_angle_alpha 90
_cell_angle_beta 98.022(3)
_cell_angle_gamma 90
_cell_formula_units_Z 4
_cell_length_a 16.4552(14)
_cell_length_b 24.525(2)
_cell_length_c 28.508(2)
_cell_measurement_reflns_used 16162
_cell_measurement_temperature 150.00
_cell_measurement_theta_max 24.766
_cell_measurement_theta_min 2.036
_cell_volume 11392.2(16)
_computing_cell_refinement 'Bruker APEX'
_computing_data_collection 'Bruker APEX'
_computing_data_reduction 'Bruker Saint'
_computing_molecular_graphics 'Olex2 1.5 (Dolomanov et al., 2009)'
_computing_publication_material 'Olex2 1.5 (Dolomanov et al., 2009)'
_computing_structure_refinement 'SHELXL 2018/3 (Sheldrick, 2015)'
_computing_structure_solution 'SHELXT 2018/2 (Sheldrick, 2018)'
_diffrn_ambient_temperature 150.00
_diffrn_measured_fraction_theta_full 0.996
_diffrn_measured_fraction_theta_max 0.996
_diffrn_measurement_device_type 'SuperNova, Dual, Cu at zero, Eos'
_diffrn_radiation_type MoK\a
_diffrn_radiation_wavelength 0.71073
_diffrn_reflns_av_R_equivalents 0.0627
_diffrn_reflns_av_unetI/netI 0.0286
_diffrn_reflns_Laue_measured_fraction_full 0.996
_diffrn_reflns_Laue_measured_fraction_max 0.996
_diffrn_reflns_limit_h_max 19
_diffrn_reflns_limit_h_min -19
_diffrn_reflns_limit_k_max 28
_diffrn_reflns_limit_k_min -28
_diffrn_reflns_limit_l_max 33
_diffrn_reflns_limit_l_min -33
_diffrn_reflns_number 229785
_diffrn_reflns_point_group_measured_fraction_full 0.996
_diffrn_reflns_point_group_measured_fraction_max 0.996
_diffrn_reflns_theta_full 24.766
_diffrn_reflns_theta_max 24.766
_diffrn_reflns_theta_min 2.036
_exptl_absorpt_coefficient_mu 2.902
_exptl_absorpt_correction_T_max 0.419
_exptl_absorpt_correction_T_min 0.366
_exptl_absorpt_correction_type multi-scan
_exptl_absorpt_process_details sadabs
_exptl_crystal_colour 'metallic reddish red'
_exptl_crystal_colour_lustre metallic
_exptl_crystal_colour_modifier reddish
_exptl_crystal_colour_primary red
_exptl_crystal_density_diffrn 1.301
_exptl_crystal_description block
_exptl_crystal_F_000 4578
_exptl_crystal_size_max 0.5
_exptl_crystal_size_mid 0.3
_exptl_crystal_size_min 0.3
_refine_diff_density_max 1.215
_refine_diff_density_min -0.512
_refine_diff_density_rms 0.093
_refine_ls_extinction_method none
_refine_ls_goodness_of_fit_ref 1.098
_refine_ls_hydrogen_treatment constr
_refine_ls_matrix_type full
_refine_ls_number_parameters 911
_refine_ls_number_reflns 19451
_refine_ls_number_restraints 0
_refine_ls_restrained_S_all 1.098
_refine_ls_R_factor_all 0.0514
_refine_ls_R_factor_gt 0.0423
_refine_ls_shift/su_max 0.001
_refine_ls_shift/su_mean 0.000
_refine_ls_structure_factor_coef Fsqd
_refine_ls_weighting_details 'w=1/[\s^2^(Fo^2^)+(0.0490P)^2^+33.9356P] where P=(Fo^2^+2Fc^2^)/3'
_refine_ls_weighting_scheme calc
_refine_ls_wR_factor_gt 0.1158
_refine_ls_wR_factor_ref 0.1198
_reflns_Friedel_coverage 0.000
_reflns_number_gt 16162
_reflns_number_total 19451
_reflns_threshold_expression 'I > 2\s(I)'
_cod_data_source_file d5cc06017f2.cif
_cod_data_source_block 1(3)
_cod_original_cell_volume 11392.2(17)
_cod_original_formula_sum 'C66.25 H149.50 Cu2 Ge9 K N2 O6.31 Si12'
_cod_database_code 7135548
_shelx_shelxl_version_number 2018/3
_shelx_space_group_comment
;
The symmetry employed for this shelxl refinement is uniquely defined
by the following loop, which should always be used as a source of
symmetry information in preference to the above space-group names.
They are only intended as comments.
;
_shelx_estimated_absorpt_t_max 0.476
_shelx_estimated_absorpt_t_min 0.325
_olex2_refinement_description
;
1. Fixed Uiso
 At 1.2 times of:
  All C(H,H) groups
 At 1.5 times of:
  All C(H,H,H) groups
2.a Secondary CH2 refined with riding coordinates:
 C48(H48A,H48B), C49(H49A,H49B), C50(H50A,H50B), C51(H51A,H51B), C52(H52A,
 H52B), C53(H53A,H53B), C54(H54A,H54B), C55(H55A,H55B), C56(H56A,H56B),
 C57(H57A,H57B), C58(H58A,H58B), C59(H59A,H59B), C60(H60A,H60B), C61(H61A,H61B),
  C62(H62A,H62B), C63(H63A,H63B), C64(H64A,H64B), C65(H65A,H65B)
2.b Idealised Me refined as rotating group:
 C6(H6A,H6B,H6C), C7(H7A,H7B,H7C), C8(H8A,H8B,H8C), C9(H9A,H9B,H9C), C10(H10A,
 H10B,H10C), C16(H16A,H16B,H16C), C17(H17A,H17B,H17C), C18(H18A,H18B,H18C),
 C19(H19A,H19B,H19C), C20(H20A,H20B,H20C), C21(H21A,H21B,H21C), C22(H22A,H22B,
 H22C), C23(H23A,H23B,H23C), C24(H24A,H24B,H24C), C25(H25A,H25B,H25C), C26(H26A,
 H26B,H26C), C27(H27A,H27B,H27C), C28(H28A,H28B,H28C), C29(H29A,H29B,H29C),
 C30(H30A,H30B,H30C), C31(H31A,H31B,H31C), C32(H32A,H32B,H32C), C33(H33A,H33B,
 H33C), C34(H34A,H34B,H34C), C35(H35A,H35B,H35C), C36(H36A,H36B,H36C), C37(H37A,
 H37B,H37C), C38(H38A,H38B,H38C), C39(H39A,H39B,H39C), C40(H40A,H40B,H40C),
 C41(H41A,H41B,H41C), C42(H42A,H42B,H42C), C43(H43A,H43B,H43C), C44(H44A,H44B,
 H44C), C45(H45A,H45B,H45C), C46(H46A,H46B,H46C), C47(H47A,H47B,H47C)
;
_smtbx_masks_void_probe_radius 1.2
_smtbx_masks_void_truncation_radius 1.2
_olex2_submission_special_instructions 'No special instructions were received'

loop_
_space_group_symop_operation_xyz
'x, y, z'
'-x, y+1/2, -z+1/2'
'-x, -y, -z'
'x, -y-1/2, z-1/2'

loop_
_atom_site_label
_atom_site_type_symbol
_atom_site_fract_x
_atom_site_fract_y
_atom_site_fract_z
_atom_site_U_iso_or_equiv
_atom_site_adp_type
_atom_site_occupancy
_atom_site_site_symmetry_order
_atom_site_calc_flag
_atom_site_refinement_flags_posn
_atom_site_refinement_flags_adp
_atom_site_refinement_flags_occupancy
_atom_site_disorder_assembly
_atom_site_disorder_group
Ge1 Ge 0.82101(3) 0.66056(2) 0.32334(2) 0.03431(12) Uani 1 1 d . . . . .
Ge2 Ge 0.72286(3) 0.61945(2) 0.23925(2) 0.03596(13) Uani 1 1 d . . . . .
Ge3 Ge 0.64565(3) 0.67418(2) 0.31041(2) 0.03602(13) Uani 1 1 d . . . . .
Ge4 Ge 0.84433(3) 0.68300(2) 0.23948(2) 0.03297(12) Uani 1 1 d . . . . .
Ge5 Ge 0.62671(3) 0.69975(2) 0.22318(2) 0.03475(12) Uani 1 1 d . . . . .
Ge6 Ge 0.74852(3) 0.75142(2) 0.32785(2) 0.03508(12) Uani 1 1 d . . . . .
Ge7 Ge 0.74321(3) 0.73992(2) 0.18417(2) 0.03269(12) Uani 1 1 d . . . . .
Ge8 Ge 0.66724(3) 0.79429(2) 0.25475(2) 0.03489(12) Uani 1 1 d . . . . .
Ge9 Ge 0.83999(3) 0.78148(2) 0.26707(2) 0.03319(12) Uani 1 1 d . . . . .
Cu1 Cu 0.72076(4) 0.58536(3) 0.32010(2) 0.04143(16) Uani 1 1 d . . . . .
Cu2 Cu 0.76021(4) 0.83797(2) 0.20428(2) 0.03624(14) Uani 1 1 d . . . . .
Si1 Si 0.96102(8) 0.64606(5) 0.20956(5) 0.0339(3) Uani 1 1 d . . . . .
Si2 Si 1.05995(9) 0.61961(6) 0.27267(5) 0.0414(3) Uani 1 1 d . . . . .
Si3 Si 0.91691(10) 0.57401(6) 0.15782(6) 0.0485(4) Uani 1 1 d . . . . .
Si4 Si 1.01904(9) 0.71422(6) 0.16759(5) 0.0419(3) Uani 1 1 d . . . . .
Si5 Si 0.49193(8) 0.69311(6) 0.18006(5) 0.0376(3) Uani 1 1 d . . . . .
Si6 Si 0.49751(11) 0.70072(8) 0.09888(6) 0.0561(4) Uani 1 1 d . . . . .
Si7 Si 0.43117(9) 0.60982(7) 0.19631(6) 0.0491(4) Uani 1 1 d . . . . .
Si8 Si 0.41565(9) 0.76366(7) 0.20824(6) 0.0467(4) Uani 1 1 d . . . . .
Si9 Si 0.76250(9) 0.79925(6) 0.40171(5) 0.0398(3) Uani 1 1 d . . . . .
Si10 Si 0.73636(10) 0.73989(6) 0.46226(5) 0.0445(3) Uani 1 1 d . . . . .
Si11 Si 0.66833(12) 0.87128(8) 0.39793(7) 0.0630(5) Uani 1 1 d . . . . .
Si12 Si 0.90005(10) 0.82778(7) 0.41841(6) 0.0483(4) Uani 1 1 d . . . . .
C1 C 0.7738(3) 0.4982(2) 0.3359(2) 0.0487(14) Uani 1 1 d . . . . .
C2 C 0.6931(3) 0.4930(2) 0.3117(2) 0.0440(13) Uani 1 1 d . . . . .
C3 C 0.6391(3) 0.5184(2) 0.3396(2) 0.0425(12) Uani 1 1 d . . . . .
C4 C 0.6871(3) 0.5390(2) 0.38105(19) 0.0421(12) Uani 1 1 d . . . . .
C5 C 0.7705(3) 0.5263(2) 0.3787(2) 0.0463(14) Uani 1 1 d . . . . .
C6 C 0.8416(4) 0.5379(3) 0.4165(3) 0.0658(19) Uani 1 1 d . . . . .
H6A H 0.822464 0.559183 0.441901 0.099 Uiso 1 1 calc R U . . .
H6B H 0.883472 0.558625 0.402825 0.099 Uiso 1 1 calc R U . . .
H6C H 0.865135 0.503416 0.429377 0.099 Uiso 1 1 calc R U . . .
C7 C 0.8491(4) 0.4732(3) 0.3201(3) 0.077(2) Uani 1 1 d . . . . .
H7A H 0.862922 0.492893 0.292366 0.116 Uiso 1 1 calc R U . . .
H7B H 0.838298 0.434848 0.311823 0.116 Uiso 1 1 calc R U . . .
H7C H 0.895098 0.475599 0.345866 0.116 Uiso 1 1 calc R U . . .
C8 C 0.6700(4) 0.4638(3) 0.2656(2) 0.0647(17) Uani 1 1 d . . . . .
H8A H 0.688900 0.425930 0.268752 0.097 Uiso 1 1 calc R U . . .
H8B H 0.695744 0.481946 0.240776 0.097 Uiso 1 1 calc R U . . .
H8C H 0.610199 0.464457 0.256999 0.097 Uiso 1 1 calc R U . . .
C9 C 0.5467(3) 0.5195(3) 0.3298(2) 0.0529(14) Uani 1 1 d . . . . .
H9A H 0.524249 0.492722 0.350074 0.079 Uiso 1 1 calc R U . . .
H9B H 0.528908 0.510400 0.296478 0.079 Uiso 1 1 calc R U . . .
H9C H 0.526958 0.555950 0.336501 0.079 Uiso 1 1 calc R U . . .
C10 C 0.6527(4) 0.5650(3) 0.4223(2) 0.0593(16) Uani 1 1 d . . . . .
H10A H 0.633491 0.536373 0.442136 0.089 Uiso 1 1 calc R U . . .
H10B H 0.606695 0.588819 0.410295 0.089 Uiso 1 1 calc R U . . .
H10C H 0.695625 0.586434 0.441195 0.089 Uiso 1 1 calc R U . . .
C11 C 0.8078(3) 0.9249(2) 0.21384(18) 0.0404(12) Uani 1 1 d . . . . .
C12 C 0.8437(3) 0.9012(2) 0.17650(18) 0.0372(11) Uani 1 1 d . . . . .
C13 C 0.7804(3) 0.88716(19) 0.13914(17) 0.0373(11) Uani 1 1 d . . . . .
C14 C 0.7050(3) 0.9034(2) 0.15406(19) 0.0406(12) Uani 1 1 d . . . . .
C15 C 0.7218(3) 0.9265(2) 0.19949(19) 0.0416(12) Uani 1 1 d . . . . .
C16 C 0.6588(4) 0.9525(2) 0.2266(2) 0.0578(16) Uani 1 1 d . . . . .
H16A H 0.628889 0.980903 0.207070 0.087 Uiso 1 1 calc R U . . .
H16B H 0.686697 0.968790 0.255896 0.087 Uiso 1 1 calc R U . . .
H16C H 0.620130 0.924646 0.234364 0.087 Uiso 1 1 calc R U . . .
C17 C 0.8534(4) 0.9462(2) 0.2589(2) 0.0545(15) Uani 1 1 d . . . . .
H17A H 0.896526 0.920234 0.271189 0.082 Uiso 1 1 calc R U . . .
H17B H 0.815467 0.950937 0.282185 0.082 Uiso 1 1 calc R U . . .
H17C H 0.878381 0.981340 0.252988 0.082 Uiso 1 1 calc R U . . .
C18 C 0.9346(3) 0.8942(2) 0.1758(2) 0.0523(14) Uani 1 1 d . . . . .
H18A H 0.943549 0.869640 0.149905 0.078 Uiso 1 1 calc R U . . .
H18B H 0.959894 0.878616 0.206033 0.078 Uiso 1 1 calc R U . . .
H18C H 0.959483 0.929725 0.171100 0.078 Uiso 1 1 calc R U . . .
C19 C 0.7903(4) 0.8648(2) 0.0918(2) 0.0540(15) Uani 1 1 d . . . . .
H19A H 0.782725 0.894064 0.068175 0.081 Uiso 1 1 calc R U . . .
H19B H 0.749320 0.836228 0.083122 0.081 Uiso 1 1 calc R U . . .
H19C H 0.845475 0.849328 0.092820 0.081 Uiso 1 1 calc R U . . .
C20 C 0.6217(4) 0.9017(3) 0.1235(2) 0.0600(17) Uani 1 1 d . . . . .
H20A H 0.609657 0.937477 0.108859 0.090 Uiso 1 1 calc R U . . .
H20B H 0.579424 0.892507 0.143247 0.090 Uiso 1 1 calc R U . . .
H20C H 0.622275 0.874072 0.098742 0.090 Uiso 1 1 calc R U . . .
C21 C 1.0271(4) 0.5570(3) 0.3009(2) 0.0587(16) Uani 1 1 d . . . . .
H21A H 1.012393 0.528983 0.276659 0.088 Uiso 1 1 calc R U . . .
H21B H 0.979378 0.565110 0.316770 0.088 Uiso 1 1 calc R U . . .
H21C H 1.072118 0.543627 0.324217 0.088 Uiso 1 1 calc R U . . .
C22 C 1.1602(3) 0.6063(3) 0.2495(2) 0.0621(17) Uani 1 1 d . . . . .
H22A H 1.197944 0.587305 0.273684 0.093 Uiso 1 1 calc R U . . .
H22B H 1.184620 0.641105 0.241770 0.093 Uiso 1 1 calc R U . . .
H22C H 1.150140 0.583743 0.220892 0.093 Uiso 1 1 calc R U . . .
C23 C 1.0767(4) 0.6728(3) 0.3196(2) 0.0678(18) Uani 1 1 d . . . . .
H23A H 1.115391 0.659187 0.346304 0.102 Uiso 1 1 calc R U . . .
H23B H 1.024365 0.681639 0.330522 0.102 Uiso 1 1 calc R U . . .
H23C H 1.099278 0.705720 0.306745 0.102 Uiso 1 1 calc R U . . .
C24 C 0.8739(5) 0.5160(3) 0.1889(3) 0.0720(19) Uani 1 1 d . . . . .
H24A H 0.827218 0.528827 0.203770 0.108 Uiso 1 1 calc R U . . .
H24B H 0.916324 0.501512 0.213240 0.108 Uiso 1 1 calc R U . . .
H24C H 0.855640 0.487263 0.165949 0.108 Uiso 1 1 calc R U . . .
C25 C 0.8375(6) 0.6000(3) 0.1107(3) 0.098(3) Uani 1 1 d . . . . .
H25A H 0.817724 0.570150 0.089285 0.147 Uiso 1 1 calc R U . . .
H25B H 0.861173 0.628671 0.092792 0.147 Uiso 1 1 calc R U . . .
H25C H 0.791614 0.615081 0.125056 0.147 Uiso 1 1 calc R U . . .
C26 C 1.0049(5) 0.5455(3) 0.1308(3) 0.104(3) Uani 1 1 d . . . . .
H26A H 1.042799 0.526955 0.155280 0.156 Uiso 1 1 calc R U . . .
H26B H 1.033731 0.575144 0.117056 0.156 Uiso 1 1 calc R U . . .
H26C H 0.984301 0.519368 0.105950 0.156 Uiso 1 1 calc R U . . .
C27 C 1.0719(4) 0.7655(2) 0.2105(2) 0.0552(15) Uani 1 1 d . . . . .
H27A H 1.086710 0.797612 0.193140 0.083 Uiso 1 1 calc R U . . .
H27B H 1.121674 0.749182 0.227831 0.083 Uiso 1 1 calc R U . . .
H27C H 1.034910 0.776300 0.232996 0.083 Uiso 1 1 calc R U . . .
C28 C 0.9389(4) 0.7497(2) 0.1252(2) 0.0549(15) Uani 1 1 d . . . . .
H28A H 0.895348 0.763200 0.142356 0.082 Uiso 1 1 calc R U . . .
H28B H 0.915540 0.723978 0.100628 0.082 Uiso 1 1 calc R U . . .
H28C H 0.963873 0.780361 0.110469 0.082 Uiso 1 1 calc R U . . .
C29 C 1.0970(4) 0.6831(2) 0.1329(2) 0.0533(14) Uani 1 1 d . . . . .
H29A H 1.131317 0.711929 0.122197 0.080 Uiso 1 1 calc R U . . .
H29B H 1.068551 0.663665 0.105297 0.080 Uiso 1 1 calc R U . . .
H29C H 1.131627 0.657411 0.153069 0.080 Uiso 1 1 calc R U . . .
C30 C 0.5482(7) 0.6389(3) 0.0783(3) 0.112(4) Uani 1 1 d . . . . .
H30A H 0.604380 0.636298 0.094967 0.169 Uiso 1 1 calc R U . . .
H30B H 0.549656 0.641459 0.044156 0.169 Uiso 1 1 calc R U . . .
H30C H 0.517285 0.606322 0.085082 0.169 Uiso 1 1 calc R U . . .
C31 C 0.3904(5) 0.7094(5) 0.0659(3) 0.107(3) Uani 1 1 d . . . . .
H31A H 0.357470 0.677145 0.070876 0.160 Uiso 1 1 calc R U . . .
H31B H 0.393169 0.713822 0.032046 0.160 Uiso 1 1 calc R U . . .
H31C H 0.364931 0.741786 0.077855 0.160 Uiso 1 1 calc R U . . .
C32 C 0.5564(4) 0.7611(3) 0.0841(2) 0.0609(17) Uani 1 1 d . . . . .
H32A H 0.528668 0.794351 0.092621 0.091 Uiso 1 1 calc R U . . .
H32B H 0.559820 0.761341 0.050100 0.091 Uiso 1 1 calc R U . . .
H32C H 0.611797 0.759730 0.101897 0.091 Uiso 1 1 calc R U . . .
C33 C 0.5012(4) 0.5519(3) 0.1927(3) 0.074(2) Uani 1 1 d . . . . .
H33A H 0.515721 0.549534 0.160620 0.111 Uiso 1 1 calc R U . . .
H33B H 0.474105 0.518078 0.200316 0.111 Uiso 1 1 calc R U . . .
H33C H 0.551083 0.557261 0.215416 0.111 Uiso 1 1 calc R U . . .
C34 C 0.3364(4) 0.5976(3) 0.1536(3) 0.077(2) Uani 1 1 d . . . . .
H34A H 0.300863 0.629761 0.152468 0.115 Uiso 1 1 calc R U . . .
H34B H 0.307143 0.565901 0.163940 0.115 Uiso 1 1 calc R U . . .
H34C H 0.351286 0.590618 0.122080 0.115 Uiso 1 1 calc R U . . .
C35 C 0.4014(4) 0.6130(3) 0.2570(2) 0.0611(17) Uani 1 1 d . . . . .
H35A H 0.450134 0.620319 0.280093 0.092 Uiso 1 1 calc R U . . .
H35B H 0.377103 0.578160 0.264540 0.092 Uiso 1 1 calc R U . . .
H35C H 0.361229 0.642307 0.258395 0.092 Uiso 1 1 calc R U . . .
C36 C 0.3037(4) 0.7542(3) 0.1862(3) 0.080(2) Uani 1 1 d . . . . .
H36A H 0.295301 0.753679 0.151472 0.120 Uiso 1 1 calc R U . . .
H36B H 0.272395 0.784328 0.197425 0.120 Uiso 1 1 calc R U . . .
H36C H 0.284903 0.719606 0.198139 0.120 Uiso 1 1 calc R U . . .
C37 C 0.4295(4) 0.7646(3) 0.2747(2) 0.0691(18) Uani 1 1 d . . . . .
H37A H 0.407741 0.730781 0.286398 0.104 Uiso 1 1 calc R U . . .
H37B H 0.400066 0.795834 0.285620 0.104 Uiso 1 1 calc R U . . .
H37C H 0.488078 0.767671 0.286900 0.104 Uiso 1 1 calc R U . . .
C38 C 0.4479(4) 0.8311(3) 0.1870(2) 0.0646(17) Uani 1 1 d . . . . .
H38A H 0.504584 0.838636 0.201008 0.097 Uiso 1 1 calc R U . . .
H38B H 0.411707 0.859601 0.196351 0.097 Uiso 1 1 calc R U . . .
H38C H 0.444372 0.830410 0.152377 0.097 Uiso 1 1 calc R U . . .
C39 C 0.8149(4) 0.6846(3) 0.4683(2) 0.0613(17) Uani 1 1 d . . . . .
H39A H 0.817868 0.668416 0.437107 0.092 Uiso 1 1 calc R U . . .
H39B H 0.799540 0.656488 0.489817 0.092 Uiso 1 1 calc R U . . .
H39C H 0.868502 0.699831 0.480976 0.092 Uiso 1 1 calc R U . . .
C40 C 0.6314(4) 0.7096(3) 0.4504(2) 0.0649(17) Uani 1 1 d . . . . .
H40A H 0.590283 0.738067 0.452501 0.097 Uiso 1 1 calc R U . . .
H40B H 0.625691 0.681104 0.473800 0.097 Uiso 1 1 calc R U . . .
H40C H 0.623015 0.693648 0.418517 0.097 Uiso 1 1 calc R U . . .
C41 C 0.7429(4) 0.7774(3) 0.5198(2) 0.0573(15) Uani 1 1 d . . . . .
H41A H 0.792146 0.800278 0.523913 0.086 Uiso 1 1 calc R U . . .
H41B H 0.745786 0.751094 0.545846 0.086 Uiso 1 1 calc R U . . .
H41C H 0.694138 0.800335 0.519655 0.086 Uiso 1 1 calc R U . . .
C42 C 0.5651(6) 0.8443(5) 0.3812(5) 0.159(6) Uani 1 1 d . . . . .
H42A H 0.567425 0.812217 0.361009 0.239 Uiso 1 1 calc R U . . .
H42B H 0.530454 0.872285 0.363897 0.239 Uiso 1 1 calc R U . . .
H42C H 0.541899 0.834013 0.409813 0.239 Uiso 1 1 calc R U . . .
C43 C 0.6747(7) 0.9071(4) 0.4558(3) 0.113(4) Uani 1 1 d . . . . .
H43A H 0.659993 0.881793 0.479890 0.170 Uiso 1 1 calc R U . . .
H43B H 0.636739 0.938058 0.452882 0.170 Uiso 1 1 calc R U . . .
H43C H 0.730867 0.920275 0.465242 0.170 Uiso 1 1 calc R U . . .
C44 C 0.6880(7) 0.9225(3) 0.3524(3) 0.106(3) Uani 1 1 d . . . . .
H44A H 0.741684 0.939534 0.361912 0.159 Uiso 1 1 calc R U . . .
H44B H 0.645166 0.950475 0.349736 0.159 Uiso 1 1 calc R U . . .
H44C H 0.687655 0.904295 0.321802 0.159 Uiso 1 1 calc R U . . .
C45 C 0.9279(4) 0.8429(3) 0.4832(2) 0.0618(16) Uani 1 1 d . . . . .
H45A H 0.887737 0.868207 0.493320 0.093 Uiso 1 1 calc R U . . .
H45B H 0.982661 0.859392 0.488713 0.093 Uiso 1 1 calc R U . . .
H45C H 0.927950 0.808930 0.501300 0.093 Uiso 1 1 calc R U . . .
C46 C 0.9196(5) 0.8912(3) 0.3849(3) 0.088(2) Uani 1 1 d . . . . .
H46A H 0.907648 0.884157 0.350798 0.131 Uiso 1 1 calc R U . . .
H46B H 0.977197 0.902007 0.392941 0.131 Uiso 1 1 calc R U . . .
H46C H 0.884124 0.920647 0.393457 0.131 Uiso 1 1 calc R U . . .
C47 C 0.9688(4) 0.7729(3) 0.4006(2) 0.0601(16) Uani 1 1 d . . . . .
H47A H 0.953980 0.737919 0.413737 0.090 Uiso 1 1 calc R U . . .
H47B H 1.026001 0.781599 0.412853 0.090 Uiso 1 1 calc R U . . .
H47C H 0.962507 0.770439 0.366001 0.090 Uiso 1 1 calc R U . . .
K1 K 1.23817(7) 0.86511(5) -0.02437(4) 0.0403(3) Uani 1 1 d . . . . .
O1 O 1.3045(3) 0.78682(19) -0.08124(15) 0.0638(11) Uani 1 1 d . . . . .
O2 O 1.1746(2) 0.75901(15) -0.03202(13) 0.0480(9) Uani 1 1 d . . . . .
O3 O 1.3856(2) 0.91636(17) 0.01405(14) 0.0523(10) Uani 1 1 d . . . . .
O4 O 1.2829(2) 0.86705(14) 0.07522(12) 0.0432(8) Uani 1 1 d . . . . .
O5 O 1.1953(2) 0.94757(16) -0.09091(13) 0.0499(9) Uani 1 1 d . . . . .
O6 O 1.0912(2) 0.92774(16) -0.02117(13) 0.0498(9) Uani 1 1 d . . . . .
N1 N 1.1137(3) 0.83140(18) 0.03870(15) 0.0440(10) Uani 1 1 d . . . . .
N2 N 1.3593(3) 0.8998(2) -0.08789(18) 0.0600(14) Uani 1 1 d . . . . .
C48 C 1.3991(4) 0.8518(3) -0.1040(3) 0.075(2) Uani 1 1 d . . . . .
H48A H 1.439598 0.838259 -0.077597 0.090 Uiso 1 1 calc R U . . .
H48B H 1.429669 0.862648 -0.130033 0.090 Uiso 1 1 calc R U . . .
C49 C 1.3427(5) 0.8065(4) -0.1208(2) 0.082(2) Uani 1 1 d . . . . .
H49A H 1.300238 0.819550 -0.146366 0.099 Uiso 1 1 calc R U . . .
H49B H 1.373729 0.776679 -0.133581 0.099 Uiso 1 1 calc R U . . .
C50 C 1.2542(5) 0.7414(3) -0.0936(2) 0.0654(18) Uani 1 1 d . . . . .
H50A H 1.285683 0.712945 -0.107875 0.078 Uiso 1 1 calc R U . . .
H50B H 1.207085 0.752153 -0.117290 0.078 Uiso 1 1 calc R U . . .
C51 C 1.2236(4) 0.7192(3) -0.0505(2) 0.0625(17) Uani 1 1 d . . . . .
H51A H 1.190821 0.685831 -0.058743 0.075 Uiso 1 1 calc R U . . .
H51B H 1.270614 0.709452 -0.026333 0.075 Uiso 1 1 calc R U . . .
C52 C 1.1389(4) 0.7392(2) 0.0074(2) 0.0538(15) Uani 1 1 d . . . . .
H52A H 1.182198 0.733670 0.034763 0.065 Uiso 1 1 calc R U . . .
H52B H 1.112020 0.703605 -0.000689 0.065 Uiso 1 1 calc R U . . .
C53 C 1.0766(4) 0.7795(2) 0.0202(2) 0.0537(15) Uani 1 1 d . . . . .
H53A H 1.036496 0.787095 -0.008304 0.064 Uiso 1 1 calc R U . . .
H53B H 1.046453 0.762982 0.044314 0.064 Uiso 1 1 calc R U . . .
C54 C 1.4214(4) 0.9361(4) -0.0614(2) 0.077(2) Uani 1 1 d . . . . .
H54A H 1.397042 0.972718 -0.058634 0.092 Uiso 1 1 calc R U . . .
H54B H 1.468361 0.940086 -0.079394 0.092 Uiso 1 1 calc R U . . .
C55 C 1.4521(4) 0.9146(4) -0.0123(2) 0.074(2) Uani 1 1 d . . . . .
H55A H 1.472021 0.876655 -0.014220 0.089 Uiso 1 1 calc R U . . .
H55B H 1.497904 0.937371 0.003069 0.089 Uiso 1 1 calc R U . . .
C56 C 1.4104(3) 0.9058(3) 0.0623(2) 0.0542(15) Uani 1 1 d . . . . .
H56A H 1.453014 0.932319 0.075313 0.065 Uiso 1 1 calc R U . . .
H56B H 1.433952 0.868698 0.066373 0.065 Uiso 1 1 calc R U . . .
C57 C 1.3381(3) 0.9104(2) 0.0880(2) 0.0507(14) Uani 1 1 d . . . . .
H57A H 1.356354 0.909592 0.122531 0.061 Uiso 1 1 calc R U . . .
H57B H 1.309971 0.945624 0.080080 0.061 Uiso 1 1 calc R U . . .
C58 C 1.2163(4) 0.8703(2) 0.10171(19) 0.0509(14) Uani 1 1 d . . . . .
H58A H 1.188225 0.905911 0.095994 0.061 Uiso 1 1 calc R U . . .
H58B H 1.236721 0.867352 0.135962 0.061 Uiso 1 1 calc R U . . .
C59 C 1.1571(4) 0.8247(3) 0.08683(19) 0.0541(15) Uani 1 1 d . . . . .
H59A H 1.187595 0.789785 0.088703 0.065 Uiso 1 1 calc R U . . .
H59B H 1.116400 0.822665 0.109269 0.065 Uiso 1 1 calc R U . . .
C60 C 1.3133(4) 0.9287(3) -0.1277(2) 0.0669(19) Uani 1 1 d . . . . .
H60A H 1.280120 0.901894 -0.148131 0.080 Uiso 1 1 calc R U . . .
H60B H 1.352666 0.945409 -0.146753 0.080 Uiso 1 1 calc R U . . .
C61 C 1.2572(4) 0.9725(3) -0.1139(2) 0.0615(17) Uani 1 1 d . . . . .
H61A H 1.288799 0.998950 -0.092356 0.074 Uiso 1 1 calc R U . . .
H61B H 1.231691 0.992362 -0.142499 0.074 Uiso 1 1 calc R U . . .
C62 C 1.1420(4) 0.9871(2) -0.0755(2) 0.0522(14) Uani 1 1 d . . . . .
H62A H 1.125661 1.013667 -0.101240 0.063 Uiso 1 1 calc R U . . .
H62B H 1.170704 1.007070 -0.047921 0.063 Uiso 1 1 calc R U . . .
C63 C 1.0684(4) 0.9602(2) -0.0623(2) 0.0532(14) Uani 1 1 d . . . . .
H63A H 1.027847 0.988090 -0.055807 0.064 Uiso 1 1 calc R U . . .
H63B H 1.042837 0.937014 -0.088717 0.064 Uiso 1 1 calc R U . . .
C64 C 1.0242(3) 0.8972(3) -0.0089(2) 0.0544(15) Uani 1 1 d . . . . .
H64A H 1.008777 0.868466 -0.032842 0.065 Uiso 1 1 calc R U . . .
H64B H 0.976203 0.921440 -0.008198 0.065 Uiso 1 1 calc R U . . .
C65 C 1.0476(4) 0.8719(3) 0.0386(2) 0.0540(15) Uani 1 1 d . . . . .
H65A H 1.065904 0.900843 0.061899 0.065 Uiso 1 1 calc R U . . .
H65B H 0.998900 0.854039 0.048539 0.065 Uiso 1 1 calc R U . . .

loop_
_atom_site_aniso_label
_atom_site_aniso_U_11
_atom_site_aniso_U_22
_atom_site_aniso_U_33
_atom_site_aniso_U_23
_atom_site_aniso_U_13
_atom_site_aniso_U_12
Ge1 0.0280(3) 0.0367(3) 0.0383(3) 0.0080(2) 0.0049(2) -0.0001(2)
Ge2 0.0310(3) 0.0337(3) 0.0435(3) 0.0042(2) 0.0062(2) -0.0011(2)
Ge3 0.0279(3) 0.0405(3) 0.0406(3) 0.0075(2) 0.0080(2) 0.0002(2)
Ge4 0.0260(2) 0.0340(3) 0.0400(3) 0.0058(2) 0.0083(2) 0.0025(2)
Ge5 0.0241(2) 0.0386(3) 0.0407(3) 0.0055(2) 0.0014(2) -0.0019(2)
Ge6 0.0352(3) 0.0375(3) 0.0327(3) 0.0020(2) 0.0057(2) 0.0007(2)
Ge7 0.0282(3) 0.0343(3) 0.0356(3) 0.0043(2) 0.0046(2) -0.0001(2)
Ge8 0.0294(3) 0.0356(3) 0.0399(3) 0.0048(2) 0.0056(2) 0.0032(2)
Ge9 0.0288(3) 0.0338(3) 0.0366(3) 0.0046(2) 0.0035(2) -0.0015(2)
Cu1 0.0351(3) 0.0371(3) 0.0525(4) 0.0136(3) 0.0078(3) -0.0031(3)
Cu2 0.0355(3) 0.0318(3) 0.0413(3) 0.0087(3) 0.0053(3) 0.0007(2)
Si1 0.0269(6) 0.0361(7) 0.0396(7) 0.0044(6) 0.0083(5) 0.0035(5)
Si2 0.0315(7) 0.0503(9) 0.0423(8) 0.0044(7) 0.0046(6) 0.0056(6)
Si3 0.0547(9) 0.0440(9) 0.0480(9) -0.0067(7) 0.0112(7) -0.0024(7)
Si4 0.0349(7) 0.0428(8) 0.0500(8) 0.0096(7) 0.0128(6) 0.0028(6)
Si5 0.0258(7) 0.0461(8) 0.0401(7) 0.0057(6) 0.0016(6) -0.0017(6)
Si6 0.0526(10) 0.0755(12) 0.0390(8) -0.0001(8) 0.0019(7) -0.0109(9)
Si7 0.0345(8) 0.0488(9) 0.0616(10) 0.0064(8) -0.0010(7) -0.0083(7)
Si8 0.0315(7) 0.0554(9) 0.0541(9) 0.0105(7) 0.0089(7) 0.0074(7)
Si9 0.0421(8) 0.0409(8) 0.0364(7) -0.0011(6) 0.0060(6) 0.0027(6)
Si10 0.0475(9) 0.0496(9) 0.0382(8) -0.0002(7) 0.0125(6) -0.0009(7)
Si11 0.0711(12) 0.0605(11) 0.0566(10) -0.0033(8) 0.0061(9) 0.0272(9)
Si12 0.0468(9) 0.0535(9) 0.0432(8) 0.0000(7) 0.0016(7) -0.0072(7)
C1 0.038(3) 0.038(3) 0.073(4) 0.020(3) 0.020(3) 0.003(2)
C2 0.049(3) 0.033(3) 0.052(3) 0.012(2) 0.014(3) -0.003(2)
C3 0.035(3) 0.038(3) 0.056(3) 0.017(2) 0.012(2) -0.002(2)
C4 0.039(3) 0.036(3) 0.052(3) 0.013(2) 0.006(2) -0.004(2)
C5 0.034(3) 0.037(3) 0.067(4) 0.022(3) 0.004(3) -0.006(2)
C6 0.043(3) 0.062(4) 0.086(5) 0.029(4) -0.010(3) -0.009(3)
C7 0.059(4) 0.072(5) 0.111(6) 0.040(4) 0.043(4) 0.016(3)
C8 0.080(5) 0.053(4) 0.064(4) 0.009(3) 0.021(3) 0.000(3)
C9 0.036(3) 0.061(4) 0.062(4) 0.011(3) 0.008(3) -0.004(3)
C10 0.063(4) 0.051(4) 0.065(4) 0.006(3) 0.014(3) -0.005(3)
C11 0.048(3) 0.033(3) 0.039(3) 0.009(2) 0.002(2) 0.002(2)
C12 0.033(3) 0.035(3) 0.044(3) 0.008(2) 0.007(2) -0.002(2)
C13 0.046(3) 0.029(2) 0.037(3) 0.009(2) 0.005(2) 0.001(2)
C14 0.038(3) 0.031(3) 0.050(3) 0.014(2) -0.001(2) -0.005(2)
C15 0.047(3) 0.030(3) 0.049(3) 0.008(2) 0.012(2) 0.005(2)
C16 0.067(4) 0.047(3) 0.063(4) 0.014(3) 0.023(3) 0.017(3)
C17 0.077(4) 0.039(3) 0.045(3) 0.002(2) -0.001(3) -0.011(3)
C18 0.036(3) 0.043(3) 0.077(4) 0.011(3) 0.005(3) 0.002(2)
C19 0.074(4) 0.038(3) 0.051(3) 0.003(3) 0.014(3) 0.001(3)
C20 0.046(3) 0.056(4) 0.074(4) 0.025(3) -0.007(3) -0.004(3)
C21 0.062(4) 0.065(4) 0.048(3) 0.012(3) 0.007(3) 0.011(3)
C22 0.034(3) 0.086(5) 0.067(4) 0.015(4) 0.009(3) 0.017(3)
C23 0.055(4) 0.078(5) 0.067(4) -0.012(4) -0.006(3) 0.007(3)
C24 0.084(5) 0.049(4) 0.085(5) -0.004(3) 0.019(4) -0.016(3)
C25 0.141(8) 0.069(5) 0.068(5) -0.011(4) -0.040(5) 0.006(5)
C26 0.102(6) 0.086(6) 0.138(8) -0.057(6) 0.069(6) -0.027(5)
C27 0.051(3) 0.047(3) 0.069(4) 0.000(3) 0.014(3) -0.003(3)
C28 0.048(3) 0.056(4) 0.063(4) 0.027(3) 0.015(3) 0.009(3)
C29 0.051(3) 0.053(3) 0.059(4) 0.013(3) 0.019(3) 0.003(3)
C30 0.188(11) 0.072(5) 0.090(6) -0.019(5) 0.066(7) -0.007(6)
C31 0.070(5) 0.183(10) 0.060(5) 0.020(5) -0.021(4) -0.034(6)
C32 0.050(3) 0.081(5) 0.054(4) 0.016(3) 0.014(3) 0.010(3)
C33 0.073(5) 0.053(4) 0.092(5) 0.005(4) -0.001(4) -0.006(3)
C34 0.059(4) 0.070(5) 0.095(5) 0.005(4) -0.011(4) -0.023(4)
C35 0.048(3) 0.059(4) 0.079(4) 0.021(3) 0.018(3) -0.007(3)
C36 0.038(3) 0.092(5) 0.107(6) 0.001(5) 0.002(4) 0.017(3)
C37 0.072(5) 0.078(5) 0.062(4) 0.005(3) 0.022(3) 0.011(4)
C38 0.072(4) 0.057(4) 0.069(4) 0.015(3) 0.024(3) 0.013(3)
C39 0.080(5) 0.053(4) 0.054(4) 0.010(3) 0.022(3) 0.010(3)
C40 0.064(4) 0.076(5) 0.058(4) -0.008(3) 0.018(3) -0.016(3)
C41 0.067(4) 0.066(4) 0.040(3) 0.001(3) 0.011(3) 0.001(3)
C42 0.075(6) 0.128(9) 0.267(17) -0.017(10) -0.005(8) 0.052(6)
C43 0.190(11) 0.083(6) 0.068(5) -0.008(4) 0.025(6) 0.061(6)
C44 0.173(10) 0.071(5) 0.079(5) 0.021(4) 0.036(6) 0.058(6)
C45 0.063(4) 0.070(4) 0.052(4) -0.009(3) 0.004(3) -0.001(3)
C46 0.090(6) 0.083(5) 0.086(5) 0.022(4) -0.001(4) -0.035(4)
C47 0.045(3) 0.087(5) 0.048(3) -0.010(3) 0.006(3) 0.001(3)
K1 0.0373(6) 0.0464(6) 0.0369(6) 0.0059(5) 0.0036(5) -0.0027(5)
O1 0.072(3) 0.073(3) 0.050(2) 0.000(2) 0.021(2) 0.011(2)
O2 0.053(2) 0.043(2) 0.048(2) 0.0022(17) 0.0069(18) 0.0027(17)
O3 0.0320(19) 0.067(3) 0.055(2) 0.009(2) -0.0052(17) -0.0016(18)
O4 0.051(2) 0.039(2) 0.0386(19) -0.0038(15) 0.0034(16) 0.0016(17)
O5 0.047(2) 0.051(2) 0.052(2) 0.0147(18) 0.0076(18) -0.0085(18)
O6 0.044(2) 0.056(2) 0.049(2) 0.0115(18) 0.0033(17) 0.0015(18)
N1 0.049(3) 0.042(2) 0.042(2) 0.005(2) 0.008(2) -0.003(2)
N2 0.045(3) 0.086(4) 0.051(3) 0.019(3) 0.012(2) -0.005(3)
C48 0.061(4) 0.105(6) 0.064(4) 0.020(4) 0.029(4) 0.006(4)
C49 0.099(6) 0.106(6) 0.050(4) 0.010(4) 0.041(4) 0.027(5)
C50 0.085(5) 0.060(4) 0.051(4) -0.010(3) 0.008(3) 0.017(4)
C51 0.069(4) 0.050(4) 0.067(4) -0.008(3) 0.004(3) 0.011(3)
C52 0.065(4) 0.045(3) 0.051(3) 0.004(3) 0.006(3) -0.012(3)
C53 0.053(3) 0.061(4) 0.048(3) 0.008(3) 0.007(3) -0.014(3)
C54 0.049(4) 0.112(6) 0.069(4) 0.027(4) 0.008(3) -0.026(4)
C55 0.034(3) 0.118(6) 0.070(4) 0.011(4) 0.005(3) -0.011(4)
C56 0.040(3) 0.060(4) 0.058(4) -0.004(3) -0.010(3) 0.001(3)
C57 0.050(3) 0.044(3) 0.053(3) -0.009(3) -0.011(3) 0.003(3)
C58 0.065(4) 0.053(3) 0.035(3) -0.003(2) 0.007(3) -0.003(3)
C59 0.069(4) 0.058(4) 0.036(3) 0.008(3) 0.009(3) -0.005(3)
C60 0.050(4) 0.100(5) 0.052(4) 0.028(4) 0.012(3) -0.012(4)
C61 0.055(4) 0.071(4) 0.058(4) 0.020(3) 0.005(3) -0.021(3)
C62 0.056(4) 0.049(3) 0.050(3) 0.012(3) 0.002(3) 0.000(3)
C63 0.052(3) 0.054(3) 0.052(3) 0.014(3) 0.002(3) 0.008(3)
C64 0.041(3) 0.062(4) 0.060(4) 0.010(3) 0.009(3) 0.005(3)
C65 0.048(3) 0.063(4) 0.055(3) 0.006(3) 0.019(3) 0.001(3)

loop_
_atom_type_symbol
_atom_type_description
_atom_type_scat_dispersion_real
_atom_type_scat_dispersion_imag
_atom_type_scat_source
C C 0.0033 0.0016 'International Tables Vol C Tables 4.2.6.8 and 6.1.1.4'
H H 0.0000 0.0000 'International Tables Vol C Tables 4.2.6.8 and 6.1.1.4'
Cu Cu 0.3201 1.2651 'International Tables Vol C Tables 4.2.6.8 and 6.1.1.4'
Ge Ge 0.1547 1.8001 'International Tables Vol C Tables 4.2.6.8 and 6.1.1.4'
K K 0.2009 0.2494 'International Tables Vol C Tables 4.2.6.8 and 6.1.1.4'
N N 0.0061 0.0033 'International Tables Vol C Tables 4.2.6.8 and 6.1.1.4'
O O 0.0106 0.0060 'International Tables Vol C Tables 4.2.6.8 and 6.1.1.4'
Si Si 0.0817 0.0704 'International Tables Vol C Tables 4.2.6.8 and 6.1.1.4'

loop_
_geom_angle_atom_site_label_1
_geom_angle_atom_site_label_2
_geom_angle_atom_site_label_3
_geom_angle
_geom_angle_site_symmetry_1
_geom_angle_site_symmetry_3
_geom_angle_publ_flag
Ge3 Ge1 Ge2 59.868(18) . . ?
Ge4 Ge1 Ge2 55.374(19) . . ?
Ge4 Ge1 Ge3 97.76(2) . . ?
Ge4 Ge1 Ge6 89.49(2) . . ?
Ge6 Ge1 Ge2 97.85(2) . . ?
Ge6 Ge1 Ge3 55.577(19) . . ?
Cu1 Ge1 Ge2 54.03(2) . . ?
Cu1 Ge1 Ge3 55.15(2) . . ?
Cu1 Ge1 Ge4 108.38(3) . . ?
Cu1 Ge1 Ge6 109.96(3) . . ?
Ge3 Ge2 Ge1 60.023(19) . . ?
Ge4 Ge2 Ge1 55.385(18) . . ?
Ge4 Ge2 Ge3 97.89(2) . . ?
Ge5 Ge2 Ge1 98.18(2) . . ?
Ge5 Ge2 Ge3 55.709(19) . . ?
Ge5 Ge2 Ge4 89.70(2) . . ?
Cu1 Ge2 Ge1 54.39(2) . . ?
Cu1 Ge2 Ge3 55.31(2) . . ?
Cu1 Ge2 Ge4 108.75(3) . . ?
Cu1 Ge2 Ge5 110.17(3) . . ?
Ge2 Ge3 Ge1 60.109(18) . . ?
Ge5 Ge3 Ge1 97.92(2) . . ?
Ge5 Ge3 Ge2 55.256(19) . . ?
Ge5 Ge3 Ge6 89.71(2) . . ?
Ge6 Ge3 Ge1 55.460(19) . . ?
Ge6 Ge3 Ge2 97.94(2) . . ?
Cu1 Ge3 Ge1 54.08(2) . . ?
Cu1 Ge3 Ge2 53.87(2) . . ?
Cu1 Ge3 Ge5 108.31(3) . . ?
Cu1 Ge3 Ge6 108.79(3) . . ?
Ge1 Ge4 Ge7 122.13(3) . . ?
Ge1 Ge4 Ge9 84.26(2) . . ?
Ge2 Ge4 Ge1 69.24(2) . . ?
Ge2 Ge4 Ge7 83.60(2) . . ?
Ge2 Ge4 Ge9 121.91(3) . . ?
Ge7 Ge4 Ge9 68.08(2) . . ?
Si1 Ge4 Ge1 119.35(4) . . ?
Si1 Ge4 Ge2 116.07(4) . . ?
Si1 Ge4 Ge7 118.44(4) . . ?
Si1 Ge4 Ge9 121.98(4) . . ?
Ge2 Ge5 Ge3 69.03(2) . . ?
Ge2 Ge5 Ge7 83.70(2) . . ?
Ge2 Ge5 Ge8 121.31(3) . . ?
Ge3 Ge5 Ge7 121.74(2) . . ?
Ge3 Ge5 Ge8 83.58(2) . . ?
Ge8 Ge5 Ge7 67.99(2) . . ?
Si5 Ge5 Ge2 123.60(4) . . ?
Si5 Ge5 Ge3 117.74(4) . . ?
Si5 Ge5 Ge7 120.26(4) . . ?
Si5 Ge5 Ge8 115.06(4) . . ?
Ge1 Ge6 Ge3 68.96(2) . . ?
Ge1 Ge6 Ge8 121.25(3) . . ?
Ge1 Ge6 Ge9 83.90(2) . . ?
Ge3 Ge6 Ge9 121.40(3) . . ?
Ge8 Ge6 Ge3 83.57(2) . . ?
Ge8 Ge6 Ge9 67.50(2) . . ?
Si9 Ge6 Ge1 119.12(4) . . ?
Si9 Ge6 Ge3 121.12(4) . . ?
Si9 Ge6 Ge8 119.57(4) . . ?
Si9 Ge6 Ge9 117.48(4) . . ?
Ge4 Ge7 Ge5 89.09(2) . . ?
Ge4 Ge7 Ge8 97.63(2) . . ?
Ge4 Ge7 Ge9 55.967(19) . . ?
Ge5 Ge7 Ge8 55.959(19) . . ?
Ge5 Ge7 Ge9 98.28(2) . . ?
Ge8 Ge7 Ge9 59.685(18) . . ?
Cu2 Ge7 Ge4 110.24(3) . . ?
Cu2 Ge7 Ge5 110.00(3) . . ?
Cu2 Ge7 Ge8 55.13(2) . . ?
Cu2 Ge7 Ge9 55.171(19) . . ?
Ge5 Ge8 Ge7 56.047(19) . . ?
Ge5 Ge8 Ge9 98.73(2) . . ?
Ge6 Ge8 Ge5 89.72(2) . . ?
Ge6 Ge8 Ge7 98.81(2) . . ?
Ge6 Ge8 Ge9 56.514(18) . . ?
Ge9 Ge8 Ge7 60.215(18) . . ?
Cu2 Ge8 Ge5 109.90(3) . . ?
Cu2 Ge8 Ge6 110.92(3) . . ?
Cu2 Ge8 Ge7 54.94(2) . . ?
Cu2 Ge8 Ge9 55.34(2) . . ?
Ge4 Ge9 Ge6 88.87(2) . . ?
Ge4 Ge9 Ge7 55.958(18) . . ?
Ge4 Ge9 Ge8 97.93(2) . . ?
Ge6 Ge9 Ge7 98.35(2) . . ?
Ge6 Ge9 Ge8 55.985(19) . . ?
Ge8 Ge9 Ge7 60.100(18) . . ?
Cu2 Ge9 Ge4 109.93(3) . . ?
Cu2 Ge9 Ge6 110.28(3) . . ?
Cu2 Ge9 Ge7 54.86(2) . . ?
Cu2 Ge9 Ge8 55.21(2) . . ?
Ge1 Cu1 Ge3 70.77(2) . . ?
Ge2 Cu1 Ge1 71.58(2) . . ?
Ge2 Cu1 Ge3 70.82(2) . . ?
C1 Cu1 Ge1 116.64(14) . . ?
C1 Cu1 Ge2 116.09(15) . . ?
C1 Cu1 Ge3 170.72(13) . . ?
C2 Cu1 Ge1 148.83(14) . . ?
C2 Cu1 Ge2 105.32(14) . . ?
C2 Cu1 Ge3 138.88(14) . . ?
C2 Cu1 C1 35.4(2) . . ?
C3 Cu1 Ge1 163.64(15) . . ?
C3 Cu1 Ge2 124.72(15) . . ?
C3 Cu1 Ge3 111.19(14) . . ?
C3 Cu1 C1 60.06(18) . . ?
C3 Cu1 C2 36.18(19) . . ?
C3 Cu1 C5 61.19(18) . . ?
C4 Cu1 Ge1 126.46(14) . . ?
C4 Cu1 Ge2 161.88(14) . . ?
C4 Cu1 Ge3 111.12(14) . . ?
C4 Cu1 C1 60.3(2) . . ?
C4 Cu1 C2 60.7(2) . . ?
C4 Cu1 C3 37.2(2) . . ?
C4 Cu1 C5 36.84(19) . . ?
C5 Cu1 Ge1 106.16(13) . . ?
C5 Cu1 Ge2 148.72(16) . . ?
C5 Cu1 Ge3 139.24(16) . . ?
C5 Cu1 C1 35.6(2) . . ?
C5 Cu1 C2 59.9(2) . . ?
Ge7 Cu2 Ge8 69.94(2) . . ?
Ge7 Cu2 Ge9 69.97(2) . . ?
Ge8 Cu2 Ge9 69.45(2) . . ?
C11 Cu2 Ge7 164.34(14) . . ?
C11 Cu2 Ge8 124.35(14) . . ?
C11 Cu2 Ge9 107.30(13) . . ?
C11 Cu2 C12 36.08(18) . . ?
C11 Cu2 C13 60.94(18) . . ?
C12 Cu2 Ge7 129.21(13) . . ?
C12 Cu2 Ge8 160.34(13) . . ?
C12 Cu2 Ge9 110.17(13) . . ?
C13 Cu2 Ge7 110.48(13) . . ?
C13 Cu2 Ge8 150.75(13) . . ?
C13 Cu2 Ge9 139.38(13) . . ?
C13 Cu2 C12 36.37(18) . . ?
C14 Cu2 Ge7 121.38(14) . . ?
C14 Cu2 Ge8 116.62(14) . . ?
C14 Cu2 Ge9 168.02(13) . . ?
C14 Cu2 C11 60.72(18) . . ?
C14 Cu2 C12 60.39(18) . . ?
C14 Cu2 C13 36.63(19) . . ?
C14 Cu2 C15 36.27(19) . . ?
C15 Cu2 Ge7 153.67(14) . . ?
C15 Cu2 Ge8 105.04(14) . . ?
C15 Cu2 Ge9 133.90(14) . . ?
C15 Cu2 C11 36.44(19) . . ?
C15 Cu2 C12 60.25(18) . . ?
C15 Cu2 C13 60.89(18) . . ?
Si2 Si1 Ge4 109.78(7) . . ?
Si2 Si1 Si3 113.22(8) . . ?
Si3 Si1 Ge4 108.44(7) . . ?
Si4 Si1 Ge4 108.56(6) . . ?
Si4 Si1 Si2 107.55(7) . . ?
Si4 Si1 Si3 109.20(8) . . ?
C21 Si2 Si1 110.5(2) . . ?
C21 Si2 C22 109.4(3) . . ?
C21 Si2 C23 107.0(3) . . ?
C22 Si2 Si1 109.0(2) . . ?
C23 Si2 Si1 112.0(2) . . ?
C23 Si2 C22 108.9(3) . . ?
C24 Si3 Si1 112.3(2) . . ?
C24 Si3 C26 106.1(4) . . ?
C25 Si3 Si1 108.7(2) . . ?
C25 Si3 C24 109.3(4) . . ?
C25 Si3 C26 109.8(5) . . ?
C26 Si3 Si1 110.6(3) . . ?
C27 Si4 Si1 109.3(2) . . ?
C27 Si4 C29 109.0(3) . . ?
C28 Si4 Si1 111.17(19) . . ?
C28 Si4 C27 109.3(3) . . ?
C28 Si4 C29 108.6(3) . . ?
C29 Si4 Si1 109.59(19) . . ?
Si6 Si5 Ge5 110.03(7) . . ?
Si6 Si5 Si7 109.96(8) . . ?
Si6 Si5 Si8 112.17(8) . . ?
Si7 Si5 Ge5 110.39(7) . . ?
Si8 Si5 Ge5 106.07(7) . . ?
Si8 Si5 Si7 108.14(8) . . ?
C30 Si6 Si5 109.1(3) . . ?
C30 Si6 C31 111.3(5) . . ?
C31 Si6 Si5 109.8(3) . . ?
C32 Si6 Si5 112.5(2) . . ?
C32 Si6 C30 108.0(4) . . ?
C32 Si6 C31 106.2(4) . . ?
C33 Si7 Si5 111.9(2) . . ?
C33 Si7 C34 108.2(4) . . ?
C33 Si7 C35 109.4(3) . . ?
C34 Si7 Si5 110.6(2) . . ?
C34 Si7 C35 107.9(3) . . ?
C35 Si7 Si5 108.7(2) . . ?
C36 Si8 Si5 110.0(3) . . ?
C36 Si8 C37 108.4(4) . . ?
C37 Si8 Si5 111.1(2) . . ?
C38 Si8 Si5 110.7(2) . . ?
C38 Si8 C36 108.2(3) . . ?
C38 Si8 C37 108.5(3) . . ?
Si10 Si9 Ge6 109.79(7) . . ?
Si10 Si9 Si12 107.81(8) . . ?
Si11 Si9 Ge6 110.34(7) . . ?
Si11 Si9 Si10 108.31(9) . . ?
Si11 Si9 Si12 113.36(9) . . ?
Si12 Si9 Ge6 107.18(7) . . ?
C39 Si10 Si9 108.9(2) . . ?
C39 Si10 C40 109.8(3) . . ?
C39 Si10 C41 108.8(3) . . ?
C40 Si10 Si9 111.9(2) . . ?
C40 Si10 C41 107.1(3) . . ?
C41 Si10 Si9 110.3(2) . . ?
C42 Si11 Si9 109.0(3) . . ?
C42 Si11 C43 109.8(6) . . ?
C42 Si11 C44 108.0(6) . . ?
C43 Si11 Si9 111.1(3) . . ?
C43 Si11 C44 107.8(4) . . ?
C44 Si11 Si9 111.2(3) . . ?
C45 Si12 Si9 110.7(2) . . ?
C45 Si12 C46 107.5(3) . . ?
C46 Si12 Si9 111.8(3) . . ?
C47 Si12 Si9 109.4(2) . . ?
C47 Si12 C45 109.5(3) . . ?
C47 Si12 C46 107.8(4) . . ?
C2 C1 Cu1 71.8(3) . . ?
C2 C1 C7 125.0(6) . . ?
C5 C1 Cu1 70.1(3) . . ?
C5 C1 C2 108.6(5) . . ?
C5 C1 C7 126.1(6) . . ?
C7 C1 Cu1 128.1(4) . . ?
C1 C2 Cu1 72.8(3) . . ?
C1 C2 C3 107.9(5) . . ?
C1 C2 C8 125.2(5) . . ?
C3 C2 Cu1 69.0(3) . . ?
C3 C2 C8 126.9(5) . . ?
C8 C2 Cu1 125.5(4) . . ?
C2 C3 Cu1 74.8(3) . . ?
C2 C3 C4 107.7(5) . . ?
C2 C3 C9 126.8(5) . . ?
C4 C3 Cu1 70.2(3) . . ?
C4 C3 C9 125.3(5) . . ?
C9 C3 Cu1 124.5(4) . . ?
C3 C4 Cu1 72.6(3) . . ?
C3 C4 C10 124.8(5) . . ?
C5 C4 Cu1 74.0(3) . . ?
C5 C4 C3 108.1(5) . . ?
C5 C4 C10 126.8(5) . . ?
C10 C4 Cu1 123.8(4) . . ?
C1 C5 Cu1 74.3(3) . . ?
C1 C5 C4 107.7(5) . . ?
C1 C5 C6 126.4(5) . . ?
C4 C5 Cu1 69.1(3) . . ?
C4 C5 C6 125.8(6) . . ?
C6 C5 Cu1 124.8(4) . . ?
C5 C6 H6A 109.5 . . ?
C5 C6 H6B 109.5 . . ?
C5 C6 H6C 109.5 . . ?
H6A C6 H6B 109.5 . . ?
H6A C6 H6C 109.5 . . ?
H6B C6 H6C 109.5 . . ?
C1 C7 H7A 109.5 . . ?
C1 C7 H7B 109.5 . . ?
C1 C7 H7C 109.5 . . ?
H7A C7 H7B 109.5 . . ?
H7A C7 H7C 109.5 . . ?
H7B C7 H7C 109.5 . . ?
C2 C8 H8A 109.5 . . ?
C2 C8 H8B 109.5 . . ?
C2 C8 H8C 109.5 . . ?
H8A C8 H8B 109.5 . . ?
H8A C8 H8C 109.5 . . ?
H8B C8 H8C 109.5 . . ?
C3 C9 H9A 109.5 . . ?
C3 C9 H9B 109.5 . . ?
C3 C9 H9C 109.5 . . ?
H9A C9 H9B 109.5 . . ?
H9A C9 H9C 109.5 . . ?
H9B C9 H9C 109.5 . . ?
C4 C10 H10A 109.5 . . ?
C4 C10 H10B 109.5 . . ?
C4 C10 H10C 109.5 . . ?
H10A C10 H10B 109.5 . . ?
H10A C10 H10C 109.5 . . ?
H10B C10 H10C 109.5 . . ?
C12 C11 Cu2 72.5(3) . . ?
C12 C11 C15 107.5(5) . . ?
C12 C11 C17 125.4(5) . . ?
C15 C11 Cu2 71.3(3) . . ?
C15 C11 C17 127.0(5) . . ?
C17 C11 Cu2 123.8(3) . . ?
C11 C12 Cu2 71.5(3) . . ?
C11 C12 C13 108.9(4) . . ?
C11 C12 C18 125.3(5) . . ?
C13 C12 Cu2 71.5(3) . . ?
C13 C12 C18 125.8(5) . . ?
C18 C12 Cu2 124.9(3) . . ?
C12 C13 Cu2 72.2(3) . . ?
C12 C13 C19 127.4(5) . . ?
C14 C13 Cu2 70.8(3) . . ?
C14 C13 C12 106.6(4) . . ?
C14 C13 C19 125.8(5) . . ?
C19 C13 Cu2 126.3(3) . . ?
C13 C14 Cu2 72.5(3) . . ?
C13 C14 C20 125.2(5) . . ?
C15 C14 Cu2 72.1(3) . . ?
C15 C14 C13 108.7(4) . . ?
C15 C14 C20 125.8(5) . . ?
C20 C14 Cu2 126.6(4) . . ?
C11 C15 Cu2 72.2(3) . . ?
C11 C15 C16 126.2(5) . . ?
C14 C15 Cu2 71.6(3) . . ?
C14 C15 C11 108.3(5) . . ?
C14 C15 C16 125.4(5) . . ?
C16 C15 Cu2 125.3(4) . . ?
C15 C16 H16A 109.5 . . ?
C15 C16 H16B 109.5 . . ?
C15 C16 H16C 109.5 . . ?
H16A C16 H16B 109.5 . . ?
H16A C16 H16C 109.5 . . ?
H16B C16 H16C 109.5 . . ?
C11 C17 H17A 109.5 . . ?
C11 C17 H17B 109.5 . . ?
C11 C17 H17C 109.5 . . ?
H17A C17 H17B 109.5 . . ?
H17A C17 H17C 109.5 . . ?
H17B C17 H17C 109.5 . . ?
C12 C18 H18A 109.5 . . ?
C12 C18 H18B 109.5 . . ?
C12 C18 H18C 109.5 . . ?
H18A C18 H18B 109.5 . . ?
H18A C18 H18C 109.5 . . ?
H18B C18 H18C 109.5 . . ?
C13 C19 H19A 109.5 . . ?
C13 C19 H19B 109.5 . . ?
C13 C19 H19C 109.5 . . ?
H19A C19 H19B 109.5 . . ?
H19A C19 H19C 109.5 . . ?
H19B C19 H19C 109.5 . . ?
C14 C20 H20A 109.5 . . ?
C14 C20 H20B 109.5 . . ?
C14 C20 H20C 109.5 . . ?
H20A C20 H20B 109.5 . . ?
H20A C20 H20C 109.5 . . ?
H20B C20 H20C 109.5 . . ?
Si2 C21 H21A 109.5 . . ?
Si2 C21 H21B 109.5 . . ?
Si2 C21 H21C 109.5 . . ?
H21A C21 H21B 109.5 . . ?
H21A C21 H21C 109.5 . . ?
H21B C21 H21C 109.5 . . ?
Si2 C22 H22A 109.5 . . ?
Si2 C22 H22B 109.5 . . ?
Si2 C22 H22C 109.5 . . ?
H22A C22 H22B 109.5 . . ?
H22A C22 H22C 109.5 . . ?
H22B C22 H22C 109.5 . . ?
Si2 C23 H23A 109.5 . . ?
Si2 C23 H23B 109.5 . . ?
Si2 C23 H23C 109.5 . . ?
H23A C23 H23B 109.5 . . ?
H23A C23 H23C 109.5 . . ?
H23B C23 H23C 109.5 . . ?
Si3 C24 H24A 109.5 . . ?
Si3 C24 H24B 109.5 . . ?
Si3 C24 H24C 109.5 . . ?
H24A C24 H24B 109.5 . . ?
H24A C24 H24C 109.5 . . ?
H24B C24 H24C 109.5 . . ?
Si3 C25 H25A 109.5 . . ?
Si3 C25 H25B 109.5 . . ?
Si3 C25 H25C 109.5 . . ?
H25A C25 H25B 109.5 . . ?
H25A C25 H25C 109.5 . . ?
H25B C25 H25C 109.5 . . ?
Si3 C26 H26A 109.5 . . ?
Si3 C26 H26B 109.5 . . ?
Si3 C26 H26C 109.5 . . ?
H26A C26 H26B 109.5 . . ?
H26A C26 H26C 109.5 . . ?
H26B C26 H26C 109.5 . . ?
Si4 C27 H27A 109.5 . . ?
Si4 C27 H27B 109.5 . . ?
Si4 C27 H27C 109.5 . . ?
H27A C27 H27B 109.5 . . ?
H27A C27 H27C 109.5 . . ?
H27B C27 H27C 109.5 . . ?
Si4 C28 H28A 109.5 . . ?
Si4 C28 H28B 109.5 . . ?
Si4 C28 H28C 109.5 . . ?
H28A C28 H28B 109.5 . . ?
H28A C28 H28C 109.5 . . ?
H28B C28 H28C 109.5 . . ?
Si4 C29 H29A 109.5 . . ?
Si4 C29 H29B 109.5 . . ?
Si4 C29 H29C 109.5 . . ?
H29A C29 H29B 109.5 . . ?
H29A C29 H29C 109.5 . . ?
H29B C29 H29C 109.5 . . ?
Si6 C30 H30A 109.5 . . ?
Si6 C30 H30B 109.5 . . ?
Si6 C30 H30C 109.5 . . ?
H30A C30 H30B 109.5 . . ?
H30A C30 H30C 109.5 . . ?
H30B C30 H30C 109.5 . . ?
Si6 C31 H31A 109.5 . . ?
Si6 C31 H31B 109.5 . . ?
Si6 C31 H31C 109.5 . . ?
H31A C31 H31B 109.5 . . ?
H31A C31 H31C 109.5 . . ?
H31B C31 H31C 109.5 . . ?
Si6 C32 H32A 109.5 . . ?
Si6 C32 H32B 109.5 . . ?
Si6 C32 H32C 109.5 . . ?
H32A C32 H32B 109.5 . . ?
H32A C32 H32C 109.5 . . ?
H32B C32 H32C 109.5 . . ?
Si7 C33 H33A 109.5 . . ?
Si7 C33 H33B 109.5 . . ?
Si7 C33 H33C 109.5 . . ?
H33A C33 H33B 109.5 . . ?
H33A C33 H33C 109.5 . . ?
H33B C33 H33C 109.5 . . ?
Si7 C34 H34A 109.5 . . ?
Si7 C34 H34B 109.5 . . ?
Si7 C34 H34C 109.5 . . ?
H34A C34 H34B 109.5 . . ?
H34A C34 H34C 109.5 . . ?
H34B C34 H34C 109.5 . . ?
Si7 C35 H35A 109.5 . . ?
Si7 C35 H35B 109.5 . . ?
Si7 C35 H35C 109.5 . . ?
H35A C35 H35B 109.5 . . ?
H35A C35 H35C 109.5 . . ?
H35B C35 H35C 109.5 . . ?
Si8 C36 H36A 109.5 . . ?
Si8 C36 H36B 109.5 . . ?
Si8 C36 H36C 109.5 . . ?
H36A C36 H36B 109.5 . . ?
H36A C36 H36C 109.5 . . ?
H36B C36 H36C 109.5 . . ?
Si8 C37 H37A 109.5 . . ?
Si8 C37 H37B 109.5 . . ?
Si8 C37 H37C 109.5 . . ?
H37A C37 H37B 109.5 . . ?
H37A C37 H37C 109.5 . . ?
H37B C37 H37C 109.5 . . ?
Si8 C38 H38A 109.5 . . ?
Si8 C38 H38B 109.5 . . ?
Si8 C38 H38C 109.5 . . ?
H38A C38 H38B 109.5 . . ?
H38A C38 H38C 109.5 . . ?
H38B C38 H38C 109.5 . . ?
Si10 C39 H39A 109.5 . . ?
Si10 C39 H39B 109.5 . . ?
Si10 C39 H39C 109.5 . . ?
H39A C39 H39B 109.5 . . ?
H39A C39 H39C 109.5 . . ?
H39B C39 H39C 109.5 . . ?
Si10 C40 H40A 109.5 . . ?
Si10 C40 H40B 109.5 . . ?
Si10 C40 H40C 109.5 . . ?
H40A C40 H40B 109.5 . . ?
H40A C40 H40C 109.5 . . ?
H40B C40 H40C 109.5 . . ?
Si10 C41 H41A 109.5 . . ?
Si10 C41 H41B 109.5 . . ?
Si10 C41 H41C 109.5 . . ?
H41A C41 H41B 109.5 . . ?
H41A C41 H41C 109.5 . . ?
H41B C41 H41C 109.5 . . ?
Si11 C42 H42A 109.5 . . ?
Si11 C42 H42B 109.5 . . ?
Si11 C42 H42C 109.5 . . ?
H42A C42 H42B 109.5 . . ?
H42A C42 H42C 109.5 . . ?
H42B C42 H42C 109.5 . . ?
Si11 C43 H43A 109.5 . . ?
Si11 C43 H43B 109.5 . . ?
Si11 C43 H43C 109.5 . . ?
H43A C43 H43B 109.5 . . ?
H43A C43 H43C 109.5 . . ?
H43B C43 H43C 109.5 . . ?
Si11 C44 H44A 109.5 . . ?
Si11 C44 H44B 109.5 . . ?
Si11 C44 H44C 109.5 . . ?
H44A C44 H44B 109.5 . . ?
H44A C44 H44C 109.5 . . ?
H44B C44 H44C 109.5 . . ?
Si12 C45 H45A 109.5 . . ?
Si12 C45 H45B 109.5 . . ?
Si12 C45 H45C 109.5 . . ?
H45A C45 H45B 109.5 . . ?
H45A C45 H45C 109.5 . . ?
H45B C45 H45C 109.5 . . ?
Si12 C46 H46A 109.5 . . ?
Si12 C46 H46B 109.5 . . ?
Si12 C46 H46C 109.5 . . ?
H46A C46 H46B 109.5 . . ?
H46A C46 H46C 109.5 . . ?
H46B C46 H46C 109.5 . . ?
Si12 C47 H47A 109.5 . . ?
Si12 C47 H47B 109.5 . . ?
Si12 C47 H47C 109.5 . . ?
H47A C47 H47B 109.5 . . ?
H47A C47 H47C 109.5 . . ?
H47B C47 H47C 109.5 . . ?
O1 K1 O4 121.26(12) . . ?
O1 K1 O6 140.72(13) . . ?
O1 K1 N1 120.20(13) . . ?
O1 K1 N2 60.28(15) . . ?
O2 K1 O1 59.66(13) . . ?
O2 K1 O3 137.50(12) . . ?
O2 K1 O4 97.79(11) . . ?
O2 K1 O6 101.07(11) . . ?
O2 K1 N1 61.03(12) . . ?
O2 K1 N2 119.31(14) . . ?
O3 K1 O1 98.37(13) . . ?
O3 K1 O4 60.87(11) . . ?
O3 K1 O6 115.58(12) . . ?
O3 K1 N1 120.62(12) . . ?
O3 K1 N2 59.90(13) . . ?
O4 K1 O6 93.50(11) . . ?
O4 K1 N1 60.74(11) . . ?
O4 K1 N2 119.94(13) . . ?
O5 K1 O1 100.56(13) . . ?
O5 K1 O2 124.27(11) . . ?
O5 K1 O3 93.62(11) . . ?
O5 K1 O4 132.36(12) . . ?
O5 K1 O6 60.10(11) . . ?
O5 K1 N1 118.27(12) . . ?
O5 K1 N2 60.70(13) . . ?
O6 K1 N1 58.99(11) . . ?
O6 K1 N2 120.01(13) . . ?
N2 K1 N1 178.96(14) . . ?
C49 O1 K1 117.7(4) . . ?
C50 O1 K1 114.9(4) . . ?
C50 O1 C49 112.0(5) . . ?
C51 O2 K1 116.4(4) . . ?
C51 O2 C52 112.1(4) . . ?
C52 O2 K1 116.5(3) . . ?
C55 O3 K1 118.0(4) . . ?
C56 O3 K1 114.6(3) . . ?
C56 O3 C55 112.0(4) . . ?
C57 O4 K1 109.7(3) . . ?
C57 O4 C58 109.7(4) . . ?
C58 O4 K1 115.0(3) . . ?
C61 O5 K1 119.6(3) . . ?
C62 O5 K1 113.1(3) . . ?
C62 O5 C61 111.3(4) . . ?
C63 O6 K1 113.5(3) . . ?
C64 O6 K1 114.4(3) . . ?
C64 O6 C63 111.9(4) . . ?
C53 N1 K1 107.6(3) . . ?
C59 N1 K1 107.7(3) . . ?
C59 N1 C53 111.2(4) . . ?
C59 N1 C65 110.0(5) . . ?
C65 N1 K1 112.0(3) . . ?
C65 N1 C53 108.3(5) . . ?
C48 N2 K1 109.1(4) . . ?
C48 N2 C54 109.8(6) . . ?
C48 N2 C60 110.9(5) . . ?
C54 N2 K1 109.4(4) . . ?
C60 N2 K1 107.0(3) . . ?
C60 N2 C54 110.6(5) . . ?
N2 C48 H48A 108.6 . . ?
N2 C48 H48B 108.6 . . ?
N2 C48 C49 114.9(6) . . ?
H48A C48 H48B 107.5 . . ?
C49 C48 H48A 108.6 . . ?
C49 C48 H48B 108.6 . . ?
O1 C49 C48 108.5(6) . . ?
O1 C49 H49A 110.0 . . ?
O1 C49 H49B 110.0 . . ?
C48 C49 H49A 110.0 . . ?
C48 C49 H49B 110.0 . . ?
H49A C49 H49B 108.4 . . ?
O1 C50 H50A 109.7 . . ?
O1 C50 H50B 109.7 . . ?
O1 C50 C51 109.7(5) . . ?
H50A C50 H50B 108.2 . . ?
C51 C50 H50A 109.7 . . ?
C51 C50 H50B 109.7 . . ?
O2 C51 C50 109.2(5) . . ?
O2 C51 H51A 109.8 . . ?
O2 C51 H51B 109.8 . . ?
C50 C51 H51A 109.8 . . ?
C50 C51 H51B 109.8 . . ?
H51A C51 H51B 108.3 . . ?
O2 C52 H52A 109.7 . . ?
O2 C52 H52B 109.7 . . ?
O2 C52 C53 109.6(5) . . ?
H52A C52 H52B 108.2 . . ?
C53 C52 H52A 109.7 . . ?
C53 C52 H52B 109.7 . . ?
N1 C53 C52 113.1(5) . . ?
N1 C53 H53A 109.0 . . ?
N1 C53 H53B 109.0 . . ?
C52 C53 H53A 109.0 . . ?
C52 C53 H53B 109.0 . . ?
H53A C53 H53B 107.8 . . ?
N2 C54 H54A 109.2 . . ?
N2 C54 H54B 109.2 . . ?
N2 C54 C55 112.2(6) . . ?
H54A C54 H54B 107.9 . . ?
C55 C54 H54A 109.2 . . ?
C55 C54 H54B 109.2 . . ?
O3 C55 C54 107.3(5) . . ?
O3 C55 H55A 110.3 . . ?
O3 C55 H55B 110.3 . . ?
C54 C55 H55A 110.3 . . ?
C54 C55 H55B 110.3 . . ?
H55A C55 H55B 108.5 . . ?
O3 C56 H56A 109.9 . . ?
O3 C56 H56B 109.9 . . ?
O3 C56 C57 109.0(4) . . ?
H56A C56 H56B 108.3 . . ?
C57 C56 H56A 109.9 . . ?
C57 C56 H56B 109.9 . . ?
O4 C57 C56 110.3(5) . . ?
O4 C57 H57A 109.6 . . ?
O4 C57 H57B 109.6 . . ?
C56 C57 H57A 109.6 . . ?
C56 C57 H57B 109.6 . . ?
H57A C57 H57B 108.1 . . ?
O4 C58 H58A 109.9 . . ?
O4 C58 H58B 109.9 . . ?
O4 C58 C59 109.0(5) . . ?
H58A C58 H58B 108.3 . . ?
C59 C58 H58A 109.9 . . ?
C59 C58 H58B 109.9 . . ?
N1 C59 C58 113.1(5) . . ?
N1 C59 H59A 109.0 . . ?
N1 C59 H59B 109.0 . . ?
C58 C59 H59A 109.0 . . ?
C58 C59 H59B 109.0 . . ?
H59A C59 H59B 107.8 . . ?
N2 C60 H60A 108.6 . . ?
N2 C60 H60B 108.6 . . ?
N2 C60 C61 114.5(6) . . ?
H60A C60 H60B 107.6 . . ?
C61 C60 H60A 108.6 . . ?
C61 C60 H60B 108.6 . . ?
O5 C61 C60 108.5(5) . . ?
O5 C61 H61A 110.0 . . ?
O5 C61 H61B 110.0 . . ?
C60 C61 H61A 110.0 . . ?
C60 C61 H61B 110.0 . . ?
H61A C61 H61B 108.4 . . ?
O5 C62 H62A 109.7 . . ?
O5 C62 H62B 109.7 . . ?
O5 C62 C63 109.9(5) . . ?
H62A C62 H62B 108.2 . . ?
C63 C62 H62A 109.7 . . ?
C63 C62 H62B 109.7 . . ?
O6 C63 C62 109.2(5) . . ?
O6 C63 H63A 109.8 . . ?
O6 C63 H63B 109.8 . . ?
C62 C63 H63A 109.8 . . ?
C62 C63 H63B 109.8 . . ?
H63A C63 H63B 108.3 . . ?
O6 C64 H64A 109.8 . . ?
O6 C64 H64B 109.8 . . ?
O6 C64 C65 109.4(5) . . ?
H64A C64 H64B 108.2 . . ?
C65 C64 H64A 109.8 . . ?
C65 C64 H64B 109.8 . . ?
N1 C65 C64 112.4(5) . . ?
N1 C65 H65A 109.1 . . ?
N1 C65 H65B 109.1 . . ?
C64 C65 H65A 109.1 . . ?
C64 C65 H65B 109.1 . . ?
H65A C65 H65B 107.9 . . ?

loop_
_geom_bond_atom_site_label_1
_geom_bond_atom_site_label_2
_geom_bond_distance
_geom_bond_site_symmetry_2
_geom_bond_publ_flag
Ge1 Ge2 2.8794(8) . ?
Ge1 Ge3 2.8770(7) . ?
Ge1 Ge4 2.5343(7) . ?
Ge1 Ge6 2.5391(7) . ?
Ge1 Cu1 2.4675(8) . ?
Ge2 Ge3 2.8724(8) . ?
Ge2 Ge4 2.5339(7) . ?
Ge2 Ge5 2.5276(7) . ?
Ge2 Cu1 2.4564(8) . ?
Ge3 Ge5 2.5414(7) . ?
Ge3 Ge6 2.5427(7) . ?
Ge3 Cu1 2.5007(8) . ?
Ge4 Ge7 2.5438(7) . ?
Ge4 Ge9 2.5441(7) . ?
Ge4 Si1 2.3858(14) . ?
Ge5 Ge7 2.5450(7) . ?
Ge5 Ge8 2.5424(8) . ?
Ge5 Si5 2.3865(14) . ?
Ge6 Ge8 2.5415(7) . ?
Ge6 Ge9 2.5572(7) . ?
Ge6 Si9 2.3932(15) . ?
Ge7 Ge8 2.8446(7) . ?
Ge7 Ge9 2.8479(7) . ?
Ge7 Cu2 2.4789(8) . ?
Ge8 Ge9 2.8327(7) . ?
Ge8 Cu2 2.4846(8) . ?
Ge9 Cu2 2.4883(7) . ?
Cu1 C1 2.328(5) . ?
Cu1 C2 2.315(5) . ?
Cu1 C3 2.241(5) . ?
Cu1 C4 2.210(5) . ?
Cu1 C5 2.275(5) . ?
Cu2 C11 2.273(5) . ?
Cu2 C12 2.286(5) . ?
Cu2 C13 2.277(5) . ?
Cu2 C14 2.255(5) . ?
Cu2 C15 2.261(5) . ?
Si1 Si2 2.3430(19) . ?
Si1 Si3 2.351(2) . ?
Si1 Si4 2.3358(19) . ?
Si2 C21 1.850(6) . ?
Si2 C22 1.890(6) . ?
Si2 C23 1.863(7) . ?
Si3 C24 1.866(7) . ?
Si3 C25 1.852(7) . ?
Si3 C26 1.868(8) . ?
Si4 C27 1.881(6) . ?
Si4 C28 1.874(6) . ?
Si4 C29 1.888(6) . ?
Si5 Si6 2.336(2) . ?
Si5 Si7 2.349(2) . ?
Si5 Si8 2.344(2) . ?
Si6 C30 1.865(9) . ?
Si6 C31 1.890(8) . ?
Si6 C32 1.850(7) . ?
Si7 C33 1.841(7) . ?
Si7 C34 1.864(7) . ?
Si7 C35 1.866(7) . ?
Si8 C36 1.876(7) . ?
Si8 C37 1.878(7) . ?
Si8 C38 1.863(6) . ?
Si9 Si10 2.343(2) . ?
Si9 Si11 2.342(2) . ?
Si9 Si12 2.353(2) . ?
Si10 C39 1.864(6) . ?
Si10 C40 1.868(6) . ?
Si10 C41 1.869(6) . ?
Si11 C42 1.823(11) . ?
Si11 C43 1.860(8) . ?
Si11 C44 1.866(8) . ?
Si12 C45 1.876(6) . ?
Si12 C46 1.877(7) . ?
Si12 C47 1.874(6) . ?
C1 C2 1.414(8) . ?
C1 C5 1.408(9) . ?
C1 C7 1.507(8) . ?
C2 C3 1.416(8) . ?
C2 C8 1.500(9) . ?
C3 C4 1.420(8) . ?
C3 C9 1.506(7) . ?
C4 C5 1.419(7) . ?
C4 C10 1.514(8) . ?
C5 C6 1.503(8) . ?
C6 H6A 0.9800 . ?
C6 H6B 0.9800 . ?
C6 H6C 0.9800 . ?
C7 H7A 0.9800 . ?
C7 H7B 0.9800 . ?
C7 H7C 0.9800 . ?
C8 H8A 0.9800 . ?
C8 H8B 0.9800 . ?
C8 H8C 0.9800 . ?
C9 H9A 0.9800 . ?
C9 H9B 0.9800 . ?
C9 H9C 0.9800 . ?
C10 H10A 0.9800 . ?
C10 H10B 0.9800 . ?
C10 H10C 0.9800 . ?
C11 C12 1.412(7) . ?
C11 C15 1.418(7) . ?
C11 C17 1.490(7) . ?
C12 C13 1.425(7) . ?
C12 C18 1.508(7) . ?
C13 C14 1.424(7) . ?
C13 C19 1.487(8) . ?
C14 C15 1.406(8) . ?
C14 C20 1.518(7) . ?
C15 C16 1.517(8) . ?
C16 H16A 0.9800 . ?
C16 H16B 0.9800 . ?
C16 H16C 0.9800 . ?
C17 H17A 0.9800 . ?
C17 H17B 0.9800 . ?
C17 H17C 0.9800 . ?
C18 H18A 0.9800 . ?
C18 H18B 0.9800 . ?
C18 H18C 0.9800 . ?
C19 H19A 0.9800 . ?
C19 H19B 0.9800 . ?
C19 H19C 0.9800 . ?
C20 H20A 0.9800 . ?
C20 H20B 0.9800 . ?
C20 H20C 0.9800 . ?
C21 H21A 0.9800 . ?
C21 H21B 0.9800 . ?
C21 H21C 0.9800 . ?
C22 H22A 0.9800 . ?
C22 H22B 0.9800 . ?
C22 H22C 0.9800 . ?
C23 H23A 0.9800 . ?
C23 H23B 0.9800 . ?
C23 H23C 0.9800 . ?
C24 H24A 0.9800 . ?
C24 H24B 0.9800 . ?
C24 H24C 0.9800 . ?
C25 H25A 0.9800 . ?
C25 H25B 0.9800 . ?
C25 H25C 0.9800 . ?
C26 H26A 0.9800 . ?
C26 H26B 0.9800 . ?
C26 H26C 0.9800 . ?
C27 H27A 0.9800 . ?
C27 H27B 0.9800 . ?
C27 H27C 0.9800 . ?
C28 H28A 0.9800 . ?
C28 H28B 0.9800 . ?
C28 H28C 0.9800 . ?
C29 H29A 0.9800 . ?
C29 H29B 0.9800 . ?
C29 H29C 0.9800 . ?
C30 H30A 0.9800 . ?
C30 H30B 0.9800 . ?
C30 H30C 0.9800 . ?
C31 H31A 0.9800 . ?
C31 H31B 0.9800 . ?
C31 H31C 0.9800 . ?
C32 H32A 0.9800 . ?
C32 H32B 0.9800 . ?
C32 H32C 0.9800 . ?
C33 H33A 0.9800 . ?
C33 H33B 0.9800 . ?
C33 H33C 0.9800 . ?
C34 H34A 0.9800 . ?
C34 H34B 0.9800 . ?
C34 H34C 0.9800 . ?
C35 H35A 0.9800 . ?
C35 H35B 0.9800 . ?
C35 H35C 0.9800 . ?
C36 H36A 0.9800 . ?
C36 H36B 0.9800 . ?
C36 H36C 0.9800 . ?
C37 H37A 0.9800 . ?
C37 H37B 0.9800 . ?
C37 H37C 0.9800 . ?
C38 H38A 0.9800 . ?
C38 H38B 0.9800 . ?
C38 H38C 0.9800 . ?
C39 H39A 0.9800 . ?
C39 H39B 0.9800 . ?
C39 H39C 0.9800 . ?
C40 H40A 0.9800 . ?
C40 H40B 0.9800 . ?
C40 H40C 0.9800 . ?
C41 H41A 0.9800 . ?
C41 H41B 0.9800 . ?
C41 H41C 0.9800 . ?
C42 H42A 0.9800 . ?
C42 H42B 0.9800 . ?
C42 H42C 0.9800 . ?
C43 H43A 0.9800 . ?
C43 H43B 0.9800 . ?
C43 H43C 0.9800 . ?
C44 H44A 0.9800 . ?
C44 H44B 0.9800 . ?
C44 H44C 0.9800 . ?
C45 H45A 0.9800 . ?
C45 H45B 0.9800 . ?
C45 H45C 0.9800 . ?
C46 H46A 0.9800 . ?
C46 H46B 0.9800 . ?
C46 H46C 0.9800 . ?
C47 H47A 0.9800 . ?
C47 H47B 0.9800 . ?
C47 H47C 0.9800 . ?
K1 O1 2.828(4) . ?
K1 O2 2.802(4) . ?
K1 O3 2.815(4) . ?
K1 O4 2.832(4) . ?
K1 O5 2.795(4) . ?
K1 O6 2.877(4) . ?
K1 N1 3.024(5) . ?
K1 N2 2.998(5) . ?
O1 C49 1.449(8) . ?
O1 C50 1.404(8) . ?
O2 C51 1.414(7) . ?
O2 C52 1.424(7) . ?
O3 C55 1.411(7) . ?
O3 C56 1.403(7) . ?
O4 C57 1.413(6) . ?
O4 C58 1.417(7) . ?
O5 C61 1.425(7) . ?
O5 C62 1.417(7) . ?
O6 C63 1.425(6) . ?
O6 C64 1.417(7) . ?
N1 C53 1.477(7) . ?
N1 C59 1.465(7) . ?
N1 C65 1.472(7) . ?
N2 C48 1.452(9) . ?
N2 C54 1.480(9) . ?
N2 C60 1.457(8) . ?
C48 H48A 0.9900 . ?
C48 H48B 0.9900 . ?
C48 C49 1.484(11) . ?
C49 H49A 0.9900 . ?
C49 H49B 0.9900 . ?
C50 H50A 0.9900 . ?
C50 H50B 0.9900 . ?
C50 C51 1.495(9) . ?
C51 H51A 0.9900 . ?
C51 H51B 0.9900 . ?
C52 H52A 0.9900 . ?
C52 H52B 0.9900 . ?
C52 C53 1.504(9) . ?
C53 H53A 0.9900 . ?
C53 H53B 0.9900 . ?
C54 H54A 0.9900 . ?
C54 H54B 0.9900 . ?
C54 C55 1.517(9) . ?
C55 H55A 0.9900 . ?
C55 H55B 0.9900 . ?
C56 H56A 0.9900 . ?
C56 H56B 0.9900 . ?
C56 C57 1.485(8) . ?
C57 H57A 0.9900 . ?
C57 H57B 0.9900 . ?
C58 H58A 0.9900 . ?
C58 H58B 0.9900 . ?
C58 C59 1.505(8) . ?
C59 H59A 0.9900 . ?
C59 H59B 0.9900 . ?
C60 H60A 0.9900 . ?
C60 H60B 0.9900 . ?
C60 C61 1.504(10) . ?
C61 H61A 0.9900 . ?
C61 H61B 0.9900 . ?
C62 H62A 0.9900 . ?
C62 H62B 0.9900 . ?
C62 C63 1.472(8) . ?
C63 H63A 0.9900 . ?
C63 H63B 0.9900 . ?
C64 H64A 0.9900 . ?
C64 H64B 0.9900 . ?
C64 C65 1.489(8) . ?
C65 H65A 0.9900 . ?
C65 H65B 0.9900 . ?

loop_
_geom_torsion_atom_site_label_1
_geom_torsion_atom_site_label_2
_geom_torsion_atom_site_label_3
_geom_torsion_atom_site_label_4
_geom_torsion
_geom_torsion_site_symmetry_1
_geom_torsion_site_symmetry_2
_geom_torsion_site_symmetry_3
_geom_torsion_site_symmetry_4
_geom_torsion_publ_flag
Cu1 C1 C2 C3 -60.4(3) . . . . ?
Cu1 C1 C2 C8 121.6(5) . . . . ?
Cu1 C1 C5 C4 61.4(3) . . . . ?
Cu1 C1 C5 C6 -121.9(5) . . . . ?
Cu1 C2 C3 C4 -63.0(3) . . . . ?
Cu1 C2 C3 C9 121.9(5) . . . . ?
Cu1 C3 C4 C5 -66.0(3) . . . . ?
Cu1 C3 C4 C10 119.5(5) . . . . ?
Cu1 C4 C5 C1 -64.8(4) . . . . ?
Cu1 C4 C5 C6 118.5(5) . . . . ?
Cu2 C11 C12 C13 62.0(3) . . . . ?
Cu2 C11 C12 C18 -120.1(5) . . . . ?
Cu2 C11 C15 C14 -63.0(3) . . . . ?
Cu2 C11 C15 C16 121.2(5) . . . . ?
Cu2 C12 C13 C14 62.9(3) . . . . ?
Cu2 C12 C13 C19 -122.4(5) . . . . ?
Cu2 C13 C14 C15 63.5(3) . . . . ?
Cu2 C13 C14 C20 -122.9(5) . . . . ?
Cu2 C14 C15 C11 63.4(3) . . . . ?
Cu2 C14 C15 C16 -120.7(5) . . . . ?
C1 C2 C3 Cu1 62.8(4) . . . . ?
C1 C2 C3 C4 -0.1(6) . . . . ?
C1 C2 C3 C9 -175.2(5) . . . . ?
C2 C1 C5 Cu1 -61.8(4) . . . . ?
C2 C1 C5 C4 -0.4(6) . . . . ?
C2 C1 C5 C6 176.3(5) . . . . ?
C2 C3 C4 Cu1 66.0(3) . . . . ?
C2 C3 C4 C5 -0.1(6) . . . . ?
C2 C3 C4 C10 -174.5(5) . . . . ?
C3 C4 C5 Cu1 65.1(3) . . . . ?
C3 C4 C5 C1 0.3(6) . . . . ?
C3 C4 C5 C6 -176.4(5) . . . . ?
C5 C1 C2 Cu1 60.7(4) . . . . ?
C5 C1 C2 C3 0.3(6) . . . . ?
C5 C1 C2 C8 -177.6(5) . . . . ?
C7 C1 C2 Cu1 -124.3(5) . . . . ?
C7 C1 C2 C3 175.3(5) . . . . ?
C7 C1 C2 C8 -2.6(9) . . . . ?
C7 C1 C5 Cu1 123.3(5) . . . . ?
C7 C1 C5 C4 -175.3(5) . . . . ?
C7 C1 C5 C6 1.4(9) . . . . ?
C8 C2 C3 Cu1 -119.3(5) . . . . ?
C8 C2 C3 C4 177.7(5) . . . . ?
C8 C2 C3 C9 2.7(9) . . . . ?
C9 C3 C4 Cu1 -118.9(5) . . . . ?
C9 C3 C4 C5 175.1(5) . . . . ?
C9 C3 C4 C10 0.6(8) . . . . ?
C10 C4 C5 Cu1 -120.6(5) . . . . ?
C10 C4 C5 C1 174.6(5) . . . . ?
C10 C4 C5 C6 -2.1(8) . . . . ?
C11 C12 C13 Cu2 -62.0(3) . . . . ?
C11 C12 C13 C14 0.8(5) . . . . ?
C11 C12 C13 C19 175.5(5) . . . . ?
C12 C11 C15 Cu2 63.9(3) . . . . ?
C12 C11 C15 C14 0.9(6) . . . . ?
C12 C11 C15 C16 -174.9(5) . . . . ?
C12 C13 C14 Cu2 -63.8(3) . . . . ?
C12 C13 C14 C15 -0.3(5) . . . . ?
C12 C13 C14 C20 173.3(5) . . . . ?
C13 C14 C15 Cu2 -63.8(3) . . . . ?
C13 C14 C15 C11 -0.4(6) . . . . ?
C13 C14 C15 C16 175.5(5) . . . . ?
C15 C11 C12 Cu2 -63.1(3) . . . . ?
C15 C11 C12 C13 -1.1(6) . . . . ?
C15 C11 C12 C18 176.8(5) . . . . ?
C17 C11 C12 Cu2 119.4(5) . . . . ?
C17 C11 C12 C13 -178.6(5) . . . . ?
C17 C11 C12 C18 -0.7(8) . . . . ?
C17 C11 C15 Cu2 -118.7(5) . . . . ?
C17 C11 C15 C14 178.4(5) . . . . ?
C17 C11 C15 C16 2.5(8) . . . . ?
C18 C12 C13 Cu2 120.1(5) . . . . ?
C18 C12 C13 C14 -177.0(5) . . . . ?
C18 C12 C13 C19 -2.4(8) . . . . ?
C19 C13 C14 Cu2 121.5(5) . . . . ?
C19 C13 C14 C15 -175.1(5) . . . . ?
C19 C13 C14 C20 -1.5(8) . . . . ?
C20 C14 C15 Cu2 122.7(5) . . . . ?
C20 C14 C15 C11 -173.9(5) . . . . ?
C20 C14 C15 C16 2.0(8) . . . . ?
K1 O1 C49 C48 47.5(7) . . . . ?
K1 O1 C50 C51 -48.4(6) . . . . ?
K1 O2 C51 C50 -46.2(6) . . . . ?
K1 O2 C52 C53 51.9(5) . . . . ?
K1 O3 C55 C54 53.5(7) . . . . ?
K1 O3 C56 C57 -44.3(5) . . . . ?
K1 O4 C57 C56 -55.7(5) . . . . ?
K1 O4 C58 C59 54.3(5) . . . . ?
K1 O5 C61 C60 43.0(6) . . . . ?
K1 O5 C62 C63 -55.3(5) . . . . ?
K1 O6 C63 C62 -43.7(6) . . . . ?
K1 O6 C64 C65 58.9(5) . . . . ?
K1 N1 C53 C52 44.6(5) . . . . ?
K1 N1 C59 C58 44.9(6) . . . . ?
K1 N1 C65 C64 36.9(6) . . . . ?
K1 N2 C48 C49 46.2(7) . . . . ?
K1 N2 C54 C55 44.8(7) . . . . ?
K1 N2 C60 C61 50.0(6) . . . . ?
O1 C50 C51 O2 62.9(7) . . . . ?
O2 C52 C53 N1 -67.0(6) . . . . ?
O3 C56 C57 O4 69.3(6) . . . . ?
O4 C58 C59 N1 -69.3(6) . . . . ?
O5 C62 C63 O6 67.2(6) . . . . ?
O6 C64 C65 N1 -64.9(7) . . . . ?
N2 C48 C49 O1 -64.3(8) . . . . ?
N2 C54 C55 O3 -66.4(8) . . . . ?
N2 C60 C61 O5 -64.4(7) . . . . ?
C48 N2 C54 C55 -74.9(7) . . . . ?
C48 N2 C60 C61 168.8(5) . . . . ?
C49 O1 C50 C51 174.0(6) . . . . ?
C50 O1 C49 C48 -176.1(6) . . . . ?
C51 O2 C52 C53 -170.4(5) . . . . ?
C52 O2 C51 C50 176.1(5) . . . . ?
C53 N1 C59 C58 162.6(5) . . . . ?
C53 N1 C65 C64 -81.7(6) . . . . ?
C54 N2 C48 C49 166.2(6) . . . . ?
C54 N2 C60 C61 -69.1(7) . . . . ?
C55 O3 C56 C57 177.9(5) . . . . ?
C56 O3 C55 C54 -170.2(6) . . . . ?
C57 O4 C58 C59 178.6(4) . . . . ?
C58 O4 C57 C56 177.0(5) . . . . ?
C59 N1 C53 C52 -73.1(6) . . . . ?
C59 N1 C65 C64 156.7(5) . . . . ?
C60 N2 C48 C49 -71.3(7) . . . . ?
C60 N2 C54 C55 162.4(6) . . . . ?
C61 O5 C62 C63 166.7(5) . . . . ?
C62 O5 C61 C60 177.9(5) . . . . ?
C63 O6 C64 C65 -170.2(5) . . . . ?
C64 O6 C63 C62 -175.1(5) . . . . ?
C65 N1 C53 C52 165.9(5) . . . . ?
C65 N1 C59 C58 -77.5(6) . . . . ?

loop_
_smtbx_masks_void_nr
_smtbx_masks_void_average_x
_smtbx_masks_void_average_y
_smtbx_masks_void_average_z
_smtbx_masks_void_volume
_smtbx_masks_void_count_electrons
_smtbx_masks_void_content
1 -0.216 0.000 0.500 1188.0 24.9 '0.625 C4H8O1'
2 -0.196 0.500 0.000 1188.0 24.9 '0.625 C4H8O1'
3 0.320 0.067 0.980 32.3 0.0 ?
4 0.320 0.433 0.480 32.3 0.0 ?
5 0.680 0.567 0.520 32.3 0.0 ?
6 0.680 0.933 0.020 32.3 0.0 ?
